data_1568354
loop_
_publ_author_name
'Mehra, Kundan Singh'
'Jha, Shivangee'
'Menon, Anila M.'
'Chopra, Deepak'
'Sankar, Jeyaraman'

_publ_section_title
;
 The deeper it goes, the brighter it glows: NIR emissive nitro-terrylene
 diimides with deep LUMOs.
;
_journal_issue 12
_journal_name_full 'Chemical science'
_journal_page_first 3147
_journal_page_last 3153
_journal_paper_doi 10.1039/d2sc06162g
_journal_volume 14
_journal_year 2023
_chemical_absolute_configuration unk
_chemical_formula_moiety 'C58 H44 N4 O8, 2(C H Cl3)'
_chemical_formula_sum 'C60 H46 Cl6 N4 O8'
_chemical_formula_weight 1163.71
_space_group_crystal_system orthorhombic
_space_group_IT_number 29
_space_group_name_Hall 'P 2c -2ac'
_space_group_name_H-M_alt 'P c a 21'
_atom_sites_solution_hydrogens geom
_atom_sites_solution_primary direct
_audit_creation_date 2022-09-24
_audit_creation_method
;
Olex2 1.3
(compiled 2020.11.12 svn.r5f609507 for OlexSys, GUI svn.r6408)
;
_audit_update_record
;
2022-09-26 deposited with the CCDC.	2023-01-30 downloaded from the CCDC.
;
_cell_angle_alpha 90
_cell_angle_beta 90
_cell_angle_gamma 90
_cell_formula_units_Z 8
_cell_length_a 14.4750(15)
_cell_length_b 22.912(2)
_cell_length_c 31.837(3)
_cell_measurement_reflns_used 9833
_cell_measurement_temperature 120.0
_cell_measurement_theta_max 29.58
_cell_measurement_theta_min 2.19
_cell_volume 10558.8(17)
_computing_cell_refinement 'SAINT v8.37A (Bruker, 2015)'
_computing_data_reduction 'SAINT v8.37A (Bruker, 2015)'
_computing_molecular_graphics 'Olex2 1.3 (Dolomanov et al., 2009)'
_computing_publication_material 'Olex2 1.3 (Dolomanov et al., 2009)'
_computing_structure_refinement 'SHELXL 2018/3 (Sheldrick, 2015)'
_computing_structure_solution 'XS  (Sheldrick, 2008)'
_diffrn_ambient_temperature 120.0
_diffrn_measured_fraction_theta_full 0.999
_diffrn_measured_fraction_theta_max 0.999
_diffrn_measurement_device_type 'Bruker APEX-II CCD'
_diffrn_measurement_method '\f and \w scans'
_diffrn_radiation_type MoK\a
_diffrn_radiation_wavelength 0.71073
_diffrn_reflns_av_R_equivalents 0.2655
_diffrn_reflns_av_unetI/netI 0.1954
_diffrn_reflns_Laue_measured_fraction_full 0.999
_diffrn_reflns_Laue_measured_fraction_max 0.999
_diffrn_reflns_limit_h_max 19
_diffrn_reflns_limit_h_min -19
_diffrn_reflns_limit_k_max 30
_diffrn_reflns_limit_k_min -30
_diffrn_reflns_limit_l_max 42
_diffrn_reflns_limit_l_min -42
_diffrn_reflns_number 182524
_diffrn_reflns_point_group_measured_fraction_full 0.999
_diffrn_reflns_point_group_measured_fraction_max 1.000
_diffrn_reflns_theta_full 25.242
_diffrn_reflns_theta_max 28.282
_diffrn_reflns_theta_min 2.099
_exptl_absorpt_coefficient_mu 0.388
_exptl_absorpt_correction_T_max 0.7460
_exptl_absorpt_correction_T_min 0.2528
_exptl_absorpt_correction_type none
_exptl_absorpt_process_details
;
SADABS-2014/5 (Bruker,2014/5) was used for absorption correction.
wR2(int) was 0.1725 before and 0.1133 after correction.
The Ratio of minimum to maximum transmission is 0.3389.
The \l/2 correction factor is 0.00150.
;
_exptl_crystal_colour 'clear bluish green'
_exptl_crystal_colour_lustre clear
_exptl_crystal_colour_modifier bluish
_exptl_crystal_colour_primary green
_exptl_crystal_density_diffrn 1.464
_exptl_crystal_description needle
_exptl_crystal_F_000 4800
_exptl_crystal_size_max 0.092
_exptl_crystal_size_mid 0.085
_exptl_crystal_size_min 0.07
_refine_diff_density_max 0.764
_refine_diff_density_min -0.930
_refine_diff_density_rms 0.128
_refine_ls_abs_structure_details
;
 Flack x determined using 4442 quotients [(I+)-(I-)]/[(I+)+(I-)]
 (Parsons, Flack and Wagner, Acta Cryst. B69 (2013) 249-259).
;
_refine_ls_extinction_method none
_refine_ls_goodness_of_fit_ref 1.022
_refine_ls_hydrogen_treatment constr
_refine_ls_matrix_type full
_refine_ls_number_parameters 1404
_refine_ls_number_reflns 26200
_refine_ls_number_restraints 1071
_refine_ls_restrained_S_all 1.052
_refine_ls_R_factor_all 0.1825
_refine_ls_R_factor_gt 0.1111
_refine_ls_shift/su_max 0.000
_refine_ls_shift/su_mean 0.000
_refine_ls_structure_factor_coef Fsqd
_refine_ls_weighting_details 'w=1/[\s^2^(Fo^2^)+(0.0855P)^2^+38.8843P] where P=(Fo^2^+2Fc^2^)/3'
_refine_ls_weighting_scheme calc
_refine_ls_wR_factor_gt 0.2443
_refine_ls_wR_factor_ref 0.2831
_reflns_Friedel_coverage 0.964
_reflns_Friedel_fraction_full 0.999
_reflns_Friedel_fraction_max 1.000
_reflns_number_gt 15007
_reflns_number_total 26200
_reflns_threshold_expression 'I > 2\s(I)'
_cod_data_source_file d2sc06162g3.cif
_cod_data_source_block TDI_N2_I
_cod_depositor_comments
;
The following automatic conversions were performed:

data item '_atom_sites_solution_primary' value 'DIRECT' was changed
to 'direct' in accordance with the
/home/data/users/saulius/crontab/automatic-downloads/rss-feeds/RSC/lib/dictionaries/cif_core.dic
dictionary named 'cif_core.dic' version 2.4.2 last updated on
2011-04-26.

Automatic conversion script
Id: cif_fix_values 7556 2019-12-06 15:28:31Z antanas 

 Adding full bibliography for 1568354--1568358.cif.
;
_cod_original_cell_volume 10558.5(18)
_cod_database_code 1568354
_shelx_shelxl_version_number 2018/3
_shelx_space_group_comment
;
The symmetry employed for this shelxl refinement is uniquely defined
by the following loop, which should always be used as a source of
symmetry information in preference to the above space-group names.
They are only intended as comments.
;
_shelx_estimated_absorpt_t_max 0.973
_shelx_estimated_absorpt_t_min 0.965
_olex2_refinement_description
;
1. Fixed Uiso
 At 1.2 times of:
  All C(H) groups
 At 1.5 times of:
  All C(H,H,H) groups
2. Restrained distances
 Cl7-C119 \\sim Cl7A-C119
 with sigma of 0.02
 Cl9-C119 \\sim Cl9A-C119
 with sigma of 0.02
3. Uiso/Uaniso restraints and constraints
All non-hydrogen atoms have similar U: within 2A with sigma of 0.001 and sigma
for terminal atoms of 0.002 within 2A
4. Others
 Sof(Cl7A)=Sof(Cl9A)=1-FVAR(1)
 Sof(Cl7)=Sof(Cl9)=FVAR(1)
5.a Ternary CH refined with riding coordinates:
 C4(H4), C62(H62), C120(H120), C107(H107), C9(H9), C67(H67), C49(H49),
 C56(H56), C118(H118), C114(H114), C117(H117), C119(H119)
5.b Aromatic/amide H refined with riding coordinates:
 C28(H28), C29(H29), C24(H24), C38(H38), C34(H34), C18(H18), C92(H92),
 C87(H87), C54(H54), C76(H76), C39(H39), C86(H86), C33(H33), C91(H91), C53(H53),
  C82(H82), C12(H12), C97(H97), C96(H96), C110(H110), C111(H111), C112(H112),
 C60(H60), C59(H59), C70(H70), C1(H1), C102(H102), C2(H2), C52(H52), C44(H44),
 C43(H43), C101(H101)
5.c Fitted hexagon refined as free rotating group:
 C74(C73,C79,C80,C81,C82), C113(C105,C106,C110,C111,C112), C61(C60,C59,C70,C66,
 C65)
5.d Idealised Me refined as rotating group:
 C6(H6A,H6B,H6C), C11(H11A,H11B,H11C), C5(H5A,H5B,H5C), C68(H68A,H68B,H68C),
 C64(H64A,H64B,H64C), C10(H10A,H10B,H10C), C63(H63A,H63B,H63C), C69(H69A,H69B,
 H69C), C57(H57A,H57B,H57C), C51(H51A,H51B,H51C), C116(H11D,H11E,H11F),
 C108(H10D,H10E,H10F), C115(H11G,H11H,H11I), C109(H10G,H10H,H10I), C50(H50A,
 H50B,H50C), C58(H58A,H58B,H58C)
;
_olex2_submission_special_instructions 'No special instructions were received'

loop_
_space_group_symop_operation_xyz
'x, y, z'
'-x, -y, z+1/2'
'x+1/2, -y, z'
'-x+1/2, y, z+1/2'

loop_
_atom_site_label
_atom_site_type_symbol
_atom_site_fract_x
_atom_site_fract_y
_atom_site_fract_z
_atom_site_U_iso_or_equiv
_atom_site_adp_type
_atom_site_occupancy
_atom_site_site_symmetry_order
_atom_site_calc_flag
_atom_site_refinement_flags_posn
_atom_site_refinement_flags_adp
_atom_site_refinement_flags_occupancy
_atom_site_disorder_assembly
_atom_site_disorder_group
Cl12 Cl 0.4124(2) 0.53856(13) 0.16124(9) 0.0378(7) Uani 1 1 d . U . . .
Cl10 Cl 0.3968(2) 0.52966(14) 0.25198(9) 0.0371(7) Uani 1 1 d . U . . .
Cl11 Cl 0.4128(2) 0.42516(13) 0.20162(11) 0.0411(7) Uani 1 1 d . U . . .
Cl4 Cl 0.1755(3) 0.34532(16) 0.52704(11) 0.0475(8) Uani 1 1 d . U . . .
Cl6 Cl 0.0826(3) 0.42164(17) 0.58555(11) 0.0526(8) Uani 1 1 d . U . . .
Cl5 Cl 0.1723(3) 0.46902(18) 0.51180(12) 0.0584(9) Uani 1 1 d . U . . .
Cl2 Cl 0.5459(4) 0.1490(3) 0.39293(17) 0.1019(15) Uani 1 1 d . U . . .
Cl3 Cl 0.5648(4) 0.0657(3) 0.46204(16) 0.0991(15) Uani 1 1 d . U . . .
Cl1 Cl 0.5543(4) 0.0263(3) 0.37680(18) 0.1072(15) Uani 1 1 d . U . . .
O1 O 0.6566(5) 0.6629(3) 0.2417(2) 0.0185(11) Uani 1 1 d . U . . .
O2 O 0.6741(5) 0.6310(3) 0.1009(2) 0.0181(11) Uani 1 1 d . U . . .
O10 O 0.3426(5) 0.5536(3) 0.3390(2) 0.0202(12) Uani 1 1 d . U . . .
O15 O 0.3904(5) -0.0796(3) 0.5690(2) 0.0253(12) Uani 1 1 d . U . . .
N1 N 0.6670(6) 0.6478(3) 0.1715(2) 0.0181(7) Uani 1 1 d . U . . .
O16 O 0.2970(5) -0.1145(3) 0.4353(2) 0.0213(12) Uani 1 1 d . U . . .
O9 O 0.4414(5) 0.5886(3) 0.4719(2) 0.0190(12) Uani 1 1 d . U . . .
N6 N 0.3792(6) 0.3359(4) 0.3201(3) 0.0208(9) Uani 1 1 d . U . . .
O6 O 0.7739(5) 0.3841(3) 0.0822(2) 0.0231(12) Uani 1 1 d . U . . .
N3 N 0.7074(6) 0.4144(3) 0.0810(3) 0.0190(8) Uani 1 1 d . U . . .
O14 O 0.3276(6) 0.3445(3) 0.2909(2) 0.0262(13) Uani 1 1 d . U . . .
O4 O 0.5566(5) 0.4276(3) 0.3103(2) 0.0234(12) Uani 1 1 d . U . . .
O5 O 0.6566(5) 0.4219(3) 0.0505(2) 0.0245(12) Uani 1 1 d . U . . .
O3 O 0.6402(5) 0.4952(3) 0.3387(2) 0.0243(12) Uani 1 1 d . U . . .
O13 O 0.4434(5) 0.3018(3) 0.3204(2) 0.0260(13) Uani 1 1 d . U . . .
N5 N 0.3818(6) 0.5712(4) 0.4071(2) 0.0187(7) Uani 1 1 d . U . . .
O7 O 0.6662(6) -0.0431(3) 0.1875(2) 0.0280(13) Uani 1 1 d . U . . .
N2 N 0.6150(6) 0.4668(3) 0.3085(2) 0.0195(8) Uani 1 1 d . U . . .
C15 C 0.6719(7) 0.5258(4) 0.1861(3) 0.0161(7) Uani 1 1 d . U . . .
O11 O 0.4902(5) 0.4278(3) 0.5698(2) 0.0254(12) Uani 1 1 d . U . . .
C28 C 0.6364(7) 0.3222(4) 0.1356(3) 0.0160(8) Uani 1 1 d . U . . .
H28 H 0.618088 0.335761 0.108645 0.019 Uiso 1 1 calc R U . . .
N8 N 0.3441(7) -0.0977(4) 0.5022(3) 0.0238(7) Uani 1 1 d . U . . .
C29 C 0.6374(7) 0.2629(4) 0.1431(3) 0.0161(8) Uani 1 1 d . U . . .
H29 H 0.621331 0.236965 0.120932 0.019 Uiso 1 1 calc R U . . .
C16 C 0.6665(7) 0.5644(4) 0.2201(3) 0.0165(7) Uani 1 1 d . U . . .
O12 O 0.5438(5) 0.3518(3) 0.5376(2) 0.0261(13) Uani 1 1 d . U . . .
N4 N 0.7035(7) -0.0252(4) 0.2552(3) 0.0230(7) Uani 1 1 d . U . . .
C30 C 0.6613(7) 0.2397(4) 0.1824(3) 0.0164(7) Uani 1 1 d . U . . .
C20 C 0.6737(7) 0.4247(4) 0.1581(3) 0.0160(7) Uani 1 1 d . U . . .
C35 C 0.6682(7) 0.1775(4) 0.1900(3) 0.0174(7) Uani 1 1 d . U . . .
C25 C 0.6613(7) 0.3626(4) 0.1659(3) 0.0158(7) Uani 1 1 d . U . . .
C24 C 0.6526(7) 0.5440(4) 0.2597(3) 0.0164(8) Uani 1 1 d . U . . .
H24 H 0.645742 0.570311 0.282548 0.020 Uiso 1 1 calc R U . . .
C26 C 0.6738(7) 0.3408(4) 0.2082(3) 0.0158(7) Uani 1 1 d . U . . .
C7 C 0.6543(7) 0.7098(4) 0.1644(3) 0.0207(7) Uani 1 1 d . U . . .
C17 C 0.6641(7) 0.6281(4) 0.2127(3) 0.0173(7) Uani 1 1 d . U . . .
C21 C 0.6717(7) 0.4648(4) 0.1929(3) 0.0160(7) Uani 1 1 d . U . . .
N7 N 0.4946(6) 0.3943(4) 0.5390(2) 0.0211(9) Uani 1 1 d . U . . .
C13 C 0.6741(7) 0.6109(4) 0.1364(3) 0.0169(7) Uani 1 1 d . U . . .
C27 C 0.6841(7) 0.3807(4) 0.2425(3) 0.0158(7) Uani 1 1 d . U . . .
C14 C 0.6759(7) 0.5485(4) 0.1445(3) 0.0161(7) Uani 1 1 d . U . . .
C22 C 0.6662(7) 0.4427(4) 0.2351(3) 0.0160(7) Uani 1 1 d . U . . .
C31 C 0.6789(7) 0.2802(4) 0.2159(3) 0.0159(7) Uani 1 1 d . U . . .
O8 O 0.7437(6) -0.0066(3) 0.3231(2) 0.0269(13) Uani 1 1 d . U . . .
C38 C 0.6555(7) 0.1358(4) 0.1585(3) 0.0187(8) Uani 1 1 d . U . . .
H38 H 0.644074 0.148432 0.130543 0.022 Uiso 1 1 calc R U . . .
C34 C 0.7138(7) 0.3599(4) 0.2812(3) 0.0156(8) Uani 1 1 d . U . . .
H34 H 0.728047 0.386658 0.303046 0.019 Uiso 1 1 calc R U . . .
C32 C 0.7030(7) 0.2600(4) 0.2573(3) 0.0162(7) Uani 1 1 d . U . . .
C84 C 0.3659(7) 0.2674(4) 0.4502(3) 0.0167(7) Uani 1 1 d . U . . .
C18 C 0.6853(7) 0.5088(4) 0.1113(3) 0.0163(8) Uani 1 1 d . U . . .
H18 H 0.691749 0.522802 0.083407 0.020 Uiso 1 1 calc R U . . .
C23 C 0.6485(7) 0.4840(4) 0.2663(3) 0.0171(7) Uani 1 1 d . U . . .
C85 C 0.3510(7) 0.2870(4) 0.4084(3) 0.0165(7) Uani 1 1 d . U . . .
C95 C 0.3171(7) 0.1048(4) 0.4369(3) 0.0183(7) Uani 1 1 d . U . . .
C88 C 0.3611(7) 0.1871(4) 0.5026(3) 0.0177(7) Uani 1 1 d . U . . .
C92 C 0.3147(7) 0.2477(4) 0.3794(3) 0.0166(8) Uani 1 1 d . U . . .
H92 H 0.298329 0.261465 0.352291 0.020 Uiso 1 1 calc R U . . .
C8 C 0.7305(8) 0.7438(4) 0.1537(3) 0.0227(8) Uani 1 1 d . U . . .
C19 C 0.6852(7) 0.4496(4) 0.1189(3) 0.0170(7) Uani 1 1 d . U . . .
C89 C 0.3519(7) 0.2074(4) 0.4598(3) 0.0172(7) Uani 1 1 d . U . . .
C4 C 0.4820(8) 0.6948(5) 0.1809(3) 0.0239(10) Uani 1 1 d . U . . .
H4 H 0.502956 0.653206 0.181401 0.029 Uiso 1 1 calc R U . . .
C37 C 0.7083(8) 0.1974(4) 0.2644(3) 0.0174(7) Uani 1 1 d . U . . .
C87 C 0.3724(7) 0.2290(4) 0.5341(3) 0.0179(8) Uani 1 1 d . U . . .
H87 H 0.373031 0.216968 0.562705 0.021 Uiso 1 1 calc R U . . .
C71 C 0.4135(7) 0.5526(4) 0.4458(3) 0.0177(7) Uani 1 1 d . U . . .
C83 C 0.3886(7) 0.3077(4) 0.4833(3) 0.0171(7) Uani 1 1 d . U . . .
C36 C 0.6902(7) 0.1576(4) 0.2314(3) 0.0179(7) Uani 1 1 d . U . . .
C54 C 0.6252(9) -0.1754(4) 0.2800(3) 0.0266(9) Uani 1 1 d . U . . .
H54 H 0.569512 -0.196029 0.285280 0.032 Uiso 1 1 calc R U . . .
C41 C 0.6957(8) 0.0970(4) 0.2397(3) 0.0193(7) Uani 1 1 d . U . . .
C76 C 0.4411(7) 0.4701(4) 0.4937(3) 0.0179(8) Uani 1 1 d . U . . .
H76 H 0.462586 0.496751 0.514365 0.022 Uiso 1 1 calc R U . . .
C39 C 0.6591(7) 0.0777(4) 0.1668(3) 0.0196(8) Uani 1 1 d . U . . .
H39 H 0.646912 0.050794 0.144742 0.024 Uiso 1 1 calc R U . . .
C86 C 0.3825(7) 0.2872(4) 0.5246(3) 0.0177(8) Uani 1 1 d . U . . .
H86 H 0.385441 0.314591 0.546989 0.021 Uiso 1 1 calc R U . . .
C6 C 0.4444(8) 0.7090(5) 0.2241(3) 0.0269(15) Uani 1 1 d . U . . .
H6A H 0.414765 0.747438 0.223537 0.040 Uiso 1 1 calc R U . . .
H6B H 0.495233 0.709366 0.244455 0.040 Uiso 1 1 calc R U . . .
H6C H 0.399025 0.679382 0.232299 0.040 Uiso 1 1 calc R U . . .
C75 C 0.3639(7) 0.5338(4) 0.3735(3) 0.0185(7) Uani 1 1 d . U . . .
C47 C 0.7054(8) -0.0873(4) 0.2643(3) 0.0252(8) Uani 1 1 d . U . . .
C33 C 0.7229(7) 0.3006(4) 0.2881(3) 0.0158(8) Uani 1 1 d . U . . .
H33 H 0.743401 0.287333 0.314825 0.019 Uiso 1 1 calc R U . . .
C55 C 0.6230(8) -0.1153(5) 0.2753(3) 0.0268(8) Uani 1 1 d . U . . .
C78 C 0.4055(7) 0.3683(4) 0.4735(3) 0.0174(7) Uani 1 1 d . U . . .
C103 C 0.3643(8) -0.0598(4) 0.5352(3) 0.0225(8) Uani 1 1 d . U . . .
C72 C 0.4093(7) 0.4902(4) 0.4548(3) 0.0174(7) Uani 1 1 d . U . . .
C77 C 0.4407(7) 0.4102(4) 0.5017(3) 0.0188(7) Uani 1 1 d . U . . .
C91 C 0.3018(7) 0.1901(4) 0.3887(3) 0.0169(8) Uani 1 1 d . U . . .
H91 H 0.277220 0.164872 0.367807 0.020 Uiso 1 1 calc R U . . .
C90 C 0.3239(7) 0.1674(4) 0.4283(3) 0.0173(7) Uani 1 1 d . U . . .
C53 C 0.7075(8) -0.2057(5) 0.2770(3) 0.0266(10) Uani 1 1 d . U . . .
H53 H 0.708255 -0.246828 0.280934 0.032 Uiso 1 1 calc R U . . .
C93 C 0.3570(7) 0.1246(4) 0.5118(3) 0.0186(7) Uani 1 1 d . U . . .
C74 C 0.3718(5) 0.47069(18) 0.38273(17) 0.0183(7) Uani 1 1 d G U . . .
C73 C 0.3821(5) 0.4500(2) 0.42352(14) 0.0174(7) Uani 1 1 d G U . . .
C79 C 0.3817(5) 0.3903(2) 0.43126(13) 0.0172(7) Uani 1 1 d G U . . .
C80 C 0.3710(5) 0.35128(18) 0.39821(17) 0.0174(7) Uani 1 1 d G U . . .
C81 C 0.3607(5) 0.3719(2) 0.35742(15) 0.0188(7) Uani 1 1 d G U . . .
C82 C 0.3611(5) 0.4316(2) 0.34968(13) 0.0185(8) Uani 1 1 d G U . . .
H82 H 0.354103 0.445736 0.321806 0.022 Uiso 1 1 calc R U . . .
C11 C 0.8785(8) 0.7190(5) 0.1895(3) 0.0268(15) Uani 1 1 d . U . . .
H11A H 0.937334 0.698451 0.185593 0.040 Uiso 1 1 calc R U . . .
H11B H 0.842347 0.699366 0.211308 0.040 Uiso 1 1 calc R U . . .
H11C H 0.890602 0.759392 0.197918 0.040 Uiso 1 1 calc R U . . .
C99 C 0.3367(7) 0.0241(4) 0.4867(3) 0.0197(7) Uani 1 1 d . U . . .
C12 C 0.7164(8) 0.8033(4) 0.1501(3) 0.0232(9) Uani 1 1 d . U . . .
H12 H 0.767069 0.828035 0.143484 0.028 Uiso 1 1 calc R U . . .
C97 C 0.3775(8) 0.0434(4) 0.5590(3) 0.0209(8) Uani 1 1 d . U . . .
H97 H 0.392513 0.029888 0.586394 0.025 Uiso 1 1 calc R U . . .
C40 C 0.6798(8) 0.0567(4) 0.2062(3) 0.0204(7) Uani 1 1 d . U . . .
C98 C 0.3572(8) 0.0026(4) 0.5276(3) 0.0210(7) Uani 1 1 d . U . . .
C96 C 0.3765(8) 0.1014(4) 0.5515(3) 0.0202(8) Uani 1 1 d . U . . .
H96 H 0.389377 0.127407 0.573933 0.024 Uiso 1 1 calc R U . . .
C62 C 0.5450(8) 0.6398(5) 0.3812(3) 0.0250(10) Uani 1 1 d . U . . .
H62 H 0.536782 0.596492 0.380929 0.030 Uiso 1 1 calc R U . . .
C120 C 0.4403(10) 0.4994(5) 0.2057(4) 0.0382(10) Uani 1 1 d . U . . .
H120 H 0.509058 0.501271 0.208123 0.046 Uiso 1 1 calc R U . . .
C5 C 0.4066(8) 0.6996(5) 0.1476(3) 0.0280(15) Uani 1 1 d . U . . .
H5A H 0.356688 0.672127 0.154105 0.042 Uiso 1 1 calc R U . . .
H5B H 0.432555 0.690247 0.119945 0.042 Uiso 1 1 calc R U . . .
H5C H 0.382049 0.739443 0.147257 0.042 Uiso 1 1 calc R U . . .
C113 C 0.4495(4) -0.1794(3) 0.5008(2) 0.0308(9) Uani 1 1 d G U . . .
C105 C 0.3610(5) -0.1583(2) 0.5083(2) 0.0282(8) Uani 1 1 d G U . . .
C106 C 0.2909(4) -0.1964(3) 0.5200(2) 0.0315(9) Uani 1 1 d G U . . .
C110 C 0.3093(4) -0.2557(3) 0.5242(2) 0.0317(10) Uani 1 1 d G U . . .
H110 H 0.261396 -0.281723 0.532196 0.038 Uiso 1 1 calc R U . . .
C111 C 0.3978(5) -0.2768(2) 0.5167(2) 0.0317(10) Uani 1 1 d G U . . .
H111 H 0.410403 -0.317254 0.519604 0.038 Uiso 1 1 calc R U . . .
C112 C 0.4679(4) -0.2386(3) 0.5050(2) 0.0312(10) Uani 1 1 d G U . . .
H112 H 0.528406 -0.253037 0.499906 0.037 Uiso 1 1 calc R U . . .
C61 C 0.4491(3) 0.6673(2) 0.3895(2) 0.0223(8) Uani 1 1 d G U . . .
C60 C 0.4404(4) 0.7277(2) 0.3870(2) 0.0221(9) Uani 1 1 d G U . . .
H60 H 0.492606 0.750989 0.380268 0.026 Uiso 1 1 calc R U . . .
C59 C 0.3553(4) 0.75384(18) 0.3944(2) 0.0221(9) Uani 1 1 d G U . . .
H59 H 0.349368 0.795063 0.392712 0.027 Uiso 1 1 calc R U . . .
C70 C 0.2790(3) 0.7197(2) 0.4043(2) 0.0219(9) Uani 1 1 d G U . . .
H70 H 0.220813 0.737591 0.409303 0.026 Uiso 1 1 calc R U . . .
C66 C 0.2877(4) 0.6594(2) 0.4067(2) 0.0215(8) Uani 1 1 d G U . . .
C65 C 0.3728(4) 0.63320(18) 0.3993(2) 0.0206(7) Uani 1 1 d G U . . .
C68 C 0.1133(8) 0.6477(5) 0.3992(3) 0.0259(15) Uani 1 1 d . U . . .
H68A H 0.064492 0.618140 0.400374 0.039 Uiso 1 1 calc R U . . .
H68B H 0.122185 0.660303 0.370075 0.039 Uiso 1 1 calc R U . . .
H68C H 0.095476 0.681364 0.416439 0.039 Uiso 1 1 calc R U . . .
C1 C 0.6282(8) 0.8277(4) 0.1559(3) 0.0232(9) Uani 1 1 d . U . . .
H1 H 0.619906 0.868736 0.153928 0.028 Uiso 1 1 calc R U . . .
C104 C 0.3176(8) -0.0788(4) 0.4621(3) 0.0221(8) Uani 1 1 d . U . . .
C102 C 0.2990(7) 0.0651(4) 0.4064(3) 0.0192(8) Uani 1 1 d . U . . .
H102 H 0.287300 0.078298 0.378587 0.023 Uiso 1 1 calc R U . . .
C45 C 0.6841(8) -0.0080(4) 0.2149(3) 0.0224(8) Uani 1 1 d . U . . .
C3 C 0.5654(8) 0.7321(4) 0.1693(3) 0.0222(8) Uani 1 1 d . U . . .
C94 C 0.3360(7) 0.0847(4) 0.4790(3) 0.0187(7) Uani 1 1 d . U . . .
C42 C 0.7174(8) 0.0762(4) 0.2800(3) 0.0202(7) Uani 1 1 d . U . . .
C100 C 0.3151(8) -0.0153(4) 0.4549(3) 0.0205(7) Uani 1 1 d . U . . .
C46 C 0.7224(8) 0.0122(4) 0.2886(3) 0.0220(8) Uani 1 1 d . U . . .
C2 C 0.5539(8) 0.7921(4) 0.1645(3) 0.0227(9) Uani 1 1 d . U . . .
H2 H 0.493985 0.808680 0.167193 0.027 Uiso 1 1 calc R U . . .
C52 C 0.7886(9) -0.1764(5) 0.2684(3) 0.0268(9) Uani 1 1 d . U . . .
H52 H 0.844698 -0.197800 0.267009 0.032 Uiso 1 1 calc R U . . .
C44 C 0.7277(7) 0.1755(4) 0.3044(3) 0.0185(8) Uani 1 1 d . U . . .
H44 H 0.737303 0.201865 0.326988 0.022 Uiso 1 1 calc R U . . .
C107 C 0.1934(9) -0.1753(5) 0.5270(4) 0.0350(11) Uani 1 1 d . U . . .
H107 H 0.192418 -0.132938 0.519534 0.042 Uiso 1 1 calc R U . . .
C9 C 0.8246(8) 0.7185(5) 0.1483(3) 0.0245(10) Uani 1 1 d . U . . .
H9 H 0.817161 0.676964 0.139334 0.029 Uiso 1 1 calc R U . . .
C67 C 0.2014(8) 0.6224(5) 0.4157(3) 0.0228(10) Uani 1 1 d . U . . .
H67 H 0.210470 0.583952 0.401438 0.027 Uiso 1 1 calc R U . . .
C43 C 0.7332(8) 0.1156(4) 0.3119(3) 0.0194(8) Uani 1 1 d . U . . .
H43 H 0.748013 0.101810 0.339184 0.023 Uiso 1 1 calc R U . . .
C64 C 0.5869(8) 0.6570(5) 0.3396(3) 0.0286(16) Uani 1 1 d . U . . .
H64A H 0.553450 0.637518 0.316787 0.043 Uiso 1 1 calc R U . . .
H64B H 0.651949 0.645164 0.338943 0.043 Uiso 1 1 calc R U . . .
H64C H 0.582509 0.699367 0.336049 0.043 Uiso 1 1 calc R U . . .
C49 C 0.8794(9) -0.0857(5) 0.2521(4) 0.0306(10) Uani 1 1 d . U . . .
H49 H 0.863295 -0.045144 0.243216 0.037 Uiso 1 1 calc R U . . .
C48 C 0.7904(9) -0.1169(5) 0.2617(3) 0.0273(8) Uani 1 1 d . U . . .
C10 C 0.8806(8) 0.7499(5) 0.1145(3) 0.0295(16) Uani 1 1 d . U . . .
H10A H 0.894726 0.789664 0.123836 0.044 Uiso 1 1 calc R U . . .
H10B H 0.844765 0.751521 0.088378 0.044 Uiso 1 1 calc R U . . .
H10C H 0.938361 0.728666 0.109480 0.044 Uiso 1 1 calc R U . . .
C63 C 0.6127(9) 0.6548(5) 0.4175(3) 0.0310(16) Uani 1 1 d . U . . .
H63A H 0.621318 0.697157 0.418967 0.047 Uiso 1 1 calc R U . . .
H63B H 0.672352 0.635877 0.412374 0.047 Uiso 1 1 calc R U . . .
H63C H 0.587068 0.640730 0.444171 0.047 Uiso 1 1 calc R U . . .
C56 C 0.5327(8) -0.0832(5) 0.2793(4) 0.0294(10) Uani 1 1 d . U . . .
H56 H 0.546938 -0.040497 0.278699 0.035 Uiso 1 1 calc R U . . .
C118 C 0.1095(11) 0.4098(7) 0.5324(5) 0.0517(11) Uani 1 1 d . U . . .
H118 H 0.050774 0.405395 0.516190 0.062 Uiso 1 1 calc R U . . .
C101 C 0.2972(7) 0.0058(4) 0.4146(3) 0.0202(8) Uani 1 1 d . U . . .
H101 H 0.283606 -0.020825 0.392622 0.024 Uiso 1 1 calc R U . . .
C69 C 0.1917(8) 0.6103(5) 0.4628(3) 0.0256(15) Uani 1 1 d . U . . .
H69A H 0.241767 0.584494 0.471975 0.038 Uiso 1 1 calc R U . . .
H69B H 0.132064 0.591413 0.468210 0.038 Uiso 1 1 calc R U . . .
H69C H 0.194896 0.647132 0.478346 0.038 Uiso 1 1 calc R U . . .
C114 C 0.5298(9) -0.1382(5) 0.4889(4) 0.0334(11) Uani 1 1 d . U . . .
H114 H 0.507037 -0.097629 0.494190 0.040 Uiso 1 1 calc R U . . .
C57 C 0.4673(9) -0.0950(5) 0.2451(4) 0.0342(16) Uani 1 1 d . U . . .
H57A H 0.496271 -0.085529 0.218137 0.051 Uiso 1 1 calc R U . . .
H57B H 0.411908 -0.070980 0.248893 0.051 Uiso 1 1 calc R U . . .
H57C H 0.450084 -0.136360 0.245480 0.051 Uiso 1 1 calc R U . . .
C51 C 0.9329(9) -0.1145(5) 0.2156(4) 0.0354(16) Uani 1 1 d . U . . .
H51A H 0.976753 -0.143038 0.226876 0.053 Uiso 1 1 calc R U . . .
H51B H 0.966650 -0.084406 0.199946 0.053 Uiso 1 1 calc R U . . .
H51C H 0.889342 -0.134143 0.196771 0.053 Uiso 1 1 calc R U . . .
C116 C 0.5524(10) -0.1413(6) 0.4419(4) 0.0386(17) Uani 1 1 d . U . . .
H11D H 0.603095 -0.114385 0.435499 0.058 Uiso 1 1 calc R U . . .
H11E H 0.497679 -0.130275 0.425558 0.058 Uiso 1 1 calc R U . . .
H11F H 0.570765 -0.181167 0.434568 0.058 Uiso 1 1 calc R U . . .
C108 C 0.1236(10) -0.2061(6) 0.4977(4) 0.0410(17) Uani 1 1 d . U . . .
H10D H 0.122249 -0.247929 0.504097 0.062 Uiso 1 1 calc R U . . .
H10E H 0.142361 -0.200440 0.468387 0.062 Uiso 1 1 calc R U . . .
H10F H 0.061972 -0.189450 0.501977 0.062 Uiso 1 1 calc R U . . .
C117 C 0.5905(15) 0.0801(12) 0.4086(7) 0.1021(15) Uani 1 1 d . U . . .
H117 H 0.659315 0.082207 0.406026 0.122 Uiso 1 1 calc R U . . .
C115 C 0.6153(9) -0.1461(6) 0.5165(4) 0.0394(17) Uani 1 1 d . U . . .
H11G H 0.646943 -0.182275 0.508692 0.059 Uiso 1 1 calc R U . . .
H11H H 0.596520 -0.148035 0.546028 0.059 Uiso 1 1 calc R U . . .
H11I H 0.657121 -0.112918 0.512429 0.059 Uiso 1 1 calc R U . . .
C109 C 0.1653(10) -0.1797(6) 0.5728(4) 0.0424(17) Uani 1 1 d . U . . .
H10G H 0.098601 -0.173486 0.575345 0.064 Uiso 1 1 calc R U . . .
H10H H 0.198200 -0.149997 0.589142 0.064 Uiso 1 1 calc R U . . .
H10I H 0.181098 -0.218566 0.583556 0.064 Uiso 1 1 calc R U . . .
C50 C 0.9396(10) -0.0812(5) 0.2900(4) 0.0377(17) Uani 1 1 d . U . . .
H50A H 0.904450 -0.063833 0.313155 0.057 Uiso 1 1 calc R U . . .
H50B H 0.993103 -0.056542 0.283582 0.057 Uiso 1 1 calc R U . . .
H50C H 0.960802 -0.120198 0.298159 0.057 Uiso 1 1 calc R U . . .
C58 C 0.4867(9) -0.0965(5) 0.3223(4) 0.0345(16) Uani 1 1 d . U . . .
H58A H 0.458686 -0.135467 0.321453 0.052 Uiso 1 1 calc R U . . .
H58B H 0.438866 -0.067359 0.328024 0.052 Uiso 1 1 calc R U . . .
H58C H 0.533537 -0.095248 0.344493 0.052 Uiso 1 1 calc R U . . .
Cl7 Cl 0.3869(4) -0.0163(3) 0.05233(19) 0.0729(13) Uani 0.818(6) 1 d D U P A 1
Cl8 Cl 0.4472(4) -0.0331(2) 0.14068(19) 0.0931(13) Uani 1 1 d . U . . .
Cl9 Cl 0.3155(4) 0.0522(3) 0.1209(2) 0.0814(14) Uani 0.818(6) 1 d D U P A 1
C119 C 0.4044(14) 0.0156(8) 0.1043(6) 0.0811(13) Uani 1 1 d D U . . .
H119 H 0.454337 0.045262 0.100441 0.097 Uiso 1 1 calc R U . A 1
Cl7A Cl 0.3470(18) -0.0449(11) 0.0780(9) 0.0763(16) Uani 0.182(6) 1 d D U P A 2
Cl9A Cl 0.397(2) 0.0795(10) 0.0964(9) 0.0816(17) Uani 0.182(6) 1 d D U P A 2

loop_
_atom_site_aniso_label
_atom_site_aniso_U_11
_atom_site_aniso_U_22
_atom_site_aniso_U_33
_atom_site_aniso_U_23
_atom_site_aniso_U_13
_atom_site_aniso_U_12
Cl12 0.0550(17) 0.0283(14) 0.0300(13) 0.0046(11) -0.0056(13) -0.0063(13)
Cl10 0.0458(16) 0.0340(15) 0.0315(13) -0.0052(12) 0.0021(12) 0.0080(13)
Cl11 0.0528(17) 0.0223(13) 0.0483(16) 0.0016(12) 0.0010(14) -0.0003(13)
Cl4 0.0542(19) 0.0457(18) 0.0426(16) -0.0069(14) -0.0127(14) 0.0107(15)
Cl6 0.0564(19) 0.055(2) 0.0463(17) -0.0107(15) -0.0081(15) 0.0110(16)
Cl5 0.063(2) 0.0516(19) 0.061(2) 0.0160(16) -0.0152(17) -0.0106(17)
Cl2 0.059(2) 0.172(4) 0.074(3) -0.033(3) 0.004(2) 0.007(3)
Cl3 0.060(2) 0.169(4) 0.068(2) -0.031(3) 0.015(2) -0.017(3)
Cl1 0.071(3) 0.173(4) 0.078(3) -0.037(3) -0.005(2) 0.007(3)
O1 0.032(3) 0.007(2) 0.016(2) -0.002(2) 0.001(2) -0.002(2)
O2 0.032(3) 0.008(2) 0.015(2) 0.004(2) 0.000(2) 0.000(2)
O10 0.033(3) 0.014(2) 0.014(2) 0.003(2) 0.001(2) 0.003(2)
O15 0.041(3) 0.016(2) 0.019(2) 0.004(2) -0.002(2) -0.003(2)
N1 0.0311(14) 0.0083(13) 0.0148(13) 0.0016(12) 0.0008(13) -0.0004(12)
O16 0.035(3) 0.009(2) 0.020(2) 0.001(2) -0.002(2) -0.002(2)
O9 0.030(3) 0.011(2) 0.016(2) -0.003(2) -0.002(2) -0.002(2)
N6 0.0318(18) 0.0144(17) 0.0164(16) -0.0019(15) -0.0013(15) -0.0012(16)
O6 0.031(3) 0.016(2) 0.022(2) -0.002(2) 0.002(2) 0.006(2)
N3 0.0306(17) 0.0107(16) 0.0158(16) -0.0005(15) -0.0003(15) 0.0028(15)
O14 0.040(3) 0.020(3) 0.019(2) -0.004(2) -0.006(2) -0.002(2)
O4 0.037(3) 0.014(2) 0.020(2) 0.003(2) 0.007(2) -0.001(2)
O5 0.039(3) 0.018(3) 0.017(2) -0.003(2) -0.003(2) 0.005(2)
O3 0.041(3) 0.016(2) 0.016(2) -0.002(2) 0.001(2) 0.002(2)
O13 0.035(3) 0.020(3) 0.023(2) -0.007(2) 0.002(2) 0.000(2)
N5 0.0281(14) 0.0136(13) 0.0145(13) 0.0000(12) 0.0002(12) -0.0011(12)
O7 0.050(3) 0.011(2) 0.023(2) -0.006(2) -0.005(2) -0.003(2)
N2 0.0330(18) 0.0108(16) 0.0146(16) 0.0009(15) 0.0022(16) 0.0004(15)
C15 0.0284(14) 0.0071(13) 0.0129(12) 0.0013(12) 0.0000(12) 0.0002(12)
O11 0.038(3) 0.019(3) 0.019(2) 0.000(2) -0.002(2) -0.004(2)
C28 0.0281(16) 0.0070(15) 0.0129(15) 0.0000(14) -0.0013(15) 0.0000(14)
N8 0.0348(15) 0.0161(14) 0.0205(14) 0.0031(13) -0.0003(13) -0.0018(13)
C29 0.0286(16) 0.0068(15) 0.0129(15) -0.0002(14) -0.0018(15) -0.0005(15)
C16 0.0290(14) 0.0074(13) 0.0131(13) 0.0011(12) 0.0002(13) -0.0001(13)
O12 0.036(3) 0.019(3) 0.023(2) 0.001(2) -0.007(2) -0.001(2)
N4 0.0378(15) 0.0101(14) 0.0210(14) -0.0009(12) -0.0013(13) -0.0026(13)
C30 0.0293(14) 0.0067(13) 0.0130(13) -0.0007(12) -0.0011(13) -0.0007(12)
C20 0.0282(13) 0.0069(13) 0.0129(12) 0.0003(12) -0.0001(12) 0.0010(12)
C35 0.0311(14) 0.0076(13) 0.0137(13) -0.0014(12) -0.0011(13) -0.0014(13)
C25 0.0281(14) 0.0068(13) 0.0126(13) 0.0002(12) -0.0006(12) 0.0005(12)
C24 0.0292(16) 0.0074(15) 0.0126(14) 0.0010(13) 0.0004(14) 0.0000(14)
C26 0.0284(13) 0.0065(12) 0.0125(12) -0.0005(12) -0.0002(12) 0.0000(12)
C7 0.0337(15) 0.0109(14) 0.0173(14) 0.0021(13) 0.0012(13) -0.0008(13)
C17 0.0300(15) 0.0078(14) 0.0142(14) 0.0006(13) 0.0003(14) -0.0002(13)
C21 0.0283(13) 0.0070(12) 0.0126(12) 0.0008(11) 0.0001(12) 0.0004(12)
N7 0.0311(18) 0.0147(17) 0.0173(16) 0.0000(15) -0.0019(16) -0.0032(16)
C13 0.0296(15) 0.0074(14) 0.0137(14) 0.0020(13) 0.0004(14) 0.0000(13)
C27 0.0287(14) 0.0064(13) 0.0123(13) -0.0002(12) 0.0000(12) -0.0003(12)
C14 0.0285(14) 0.0070(13) 0.0129(13) 0.0016(12) -0.0001(13) 0.0004(13)
C22 0.0289(13) 0.0069(13) 0.0122(12) 0.0005(12) 0.0003(12) -0.0002(12)
C31 0.0289(14) 0.0064(13) 0.0125(13) -0.0005(12) -0.0005(12) -0.0003(12)
O8 0.047(3) 0.012(2) 0.021(2) 0.001(2) -0.005(2) -0.002(2)
C38 0.0326(16) 0.0088(15) 0.0146(15) -0.0014(14) -0.0008(15) -0.0021(15)
C34 0.0289(16) 0.0060(15) 0.0119(15) 0.0000(14) 0.0002(15) -0.0005(14)
C32 0.0297(14) 0.0063(13) 0.0125(13) -0.0007(12) -0.0002(12) -0.0002(12)
C84 0.0258(13) 0.0106(13) 0.0137(13) -0.0008(12) 0.0002(12) -0.0018(12)
C18 0.0283(16) 0.0073(15) 0.0131(14) 0.0012(14) -0.0003(14) 0.0009(14)
C23 0.0302(15) 0.0083(14) 0.0127(13) 0.0009(12) 0.0010(13) 0.0002(13)
C85 0.0256(14) 0.0103(13) 0.0135(13) -0.0011(12) -0.0005(12) -0.0013(12)
C95 0.0282(14) 0.0111(14) 0.0155(13) -0.0005(12) -0.0007(13) -0.0020(13)
C88 0.0270(14) 0.0116(13) 0.0145(13) -0.0010(12) -0.0003(13) -0.0020(13)
C92 0.0259(16) 0.0103(15) 0.0137(15) -0.0012(14) -0.0009(15) -0.0014(15)
C8 0.0357(17) 0.0131(15) 0.0191(15) 0.0020(14) 0.0017(15) -0.0015(15)
C19 0.0289(15) 0.0082(14) 0.0140(13) 0.0005(13) -0.0003(13) 0.0016(13)
C89 0.0262(14) 0.0110(13) 0.0143(13) -0.0012(12) 0.0002(12) -0.0018(12)
C4 0.035(2) 0.0152(19) 0.0214(19) 0.0028(17) 0.0019(18) -0.0005(18)
C37 0.0316(14) 0.0073(13) 0.0134(13) -0.0012(12) -0.0008(13) -0.0006(13)
C87 0.0271(16) 0.0122(15) 0.0144(15) -0.0007(14) 0.0000(15) -0.0021(15)
C71 0.0271(15) 0.0123(14) 0.0138(14) -0.0006(13) 0.0000(13) -0.0010(13)
C83 0.0263(14) 0.0111(13) 0.0138(13) -0.0008(12) 0.0002(12) -0.0021(12)
C36 0.0320(14) 0.0076(13) 0.0140(13) -0.0015(12) -0.0010(12) -0.0013(12)
C54 0.039(2) 0.0130(18) 0.0277(18) 0.0004(17) 0.0006(17) -0.0042(17)
C41 0.0337(14) 0.0084(13) 0.0157(13) -0.0014(12) -0.0012(13) -0.0016(12)
C76 0.0274(15) 0.0118(15) 0.0146(15) -0.0011(14) -0.0003(14) -0.0013(14)
C39 0.0340(17) 0.0090(15) 0.0157(15) -0.0021(14) -0.0010(15) -0.0023(15)
C86 0.0269(16) 0.0119(15) 0.0141(15) -0.0008(14) -0.0001(15) -0.0018(15)
C6 0.037(3) 0.020(3) 0.024(3) 0.003(3) 0.003(3) 0.000(3)
C75 0.0281(15) 0.0132(14) 0.0143(14) 0.0000(13) 0.0002(13) -0.0008(13)
C47 0.0384(16) 0.0121(15) 0.0251(15) -0.0001(13) 0.0000(14) -0.0033(14)
C33 0.0294(16) 0.0062(15) 0.0118(15) 0.0000(14) 0.0003(15) -0.0002(15)
C55 0.0389(18) 0.0136(16) 0.0278(17) -0.0001(15) 0.0010(16) -0.0033(15)
C78 0.0269(13) 0.0112(13) 0.0142(13) -0.0008(12) 0.0001(12) -0.0018(12)
C103 0.0343(16) 0.0149(15) 0.0184(14) 0.0023(13) -0.0004(14) -0.0022(14)
C72 0.0267(14) 0.0115(13) 0.0141(13) -0.0010(12) -0.0001(12) -0.0010(13)
C77 0.0285(14) 0.0126(14) 0.0152(13) -0.0005(13) -0.0007(13) -0.0020(13)
C91 0.0261(16) 0.0103(15) 0.0144(15) -0.0012(14) -0.0006(15) -0.0017(15)
C90 0.0267(14) 0.0107(13) 0.0145(13) -0.0009(12) -0.0004(13) -0.0019(13)
C53 0.039(2) 0.0129(18) 0.0277(19) 0.0008(17) 0.0004(18) -0.0039(17)
C93 0.0287(14) 0.0121(14) 0.0151(13) -0.0006(12) -0.0007(13) -0.0023(13)
C74 0.0277(14) 0.0125(13) 0.0146(13) -0.0006(12) -0.0002(13) -0.0014(13)
C73 0.0267(13) 0.0114(13) 0.0142(13) -0.0009(12) 0.0000(12) -0.0014(12)
C79 0.0264(13) 0.0111(13) 0.0140(12) -0.0010(12) 0.0001(12) -0.0016(12)
C80 0.0266(13) 0.0113(13) 0.0142(13) -0.0012(12) -0.0003(12) -0.0013(12)
C81 0.0287(15) 0.0127(14) 0.0150(14) -0.0014(13) -0.0007(13) -0.0011(13)
C82 0.0283(16) 0.0125(15) 0.0147(15) -0.0004(14) -0.0007(14) -0.0010(14)
C11 0.038(3) 0.019(3) 0.024(3) 0.001(3) 0.003(3) 0.000(3)
C99 0.0304(14) 0.0124(14) 0.0163(13) 0.0006(12) -0.0010(13) -0.0026(13)
C12 0.0370(19) 0.0131(17) 0.0196(17) 0.0016(16) 0.0017(17) -0.0018(16)
C97 0.0323(17) 0.0139(16) 0.0163(16) 0.0005(15) -0.0012(15) -0.0027(15)
C40 0.0351(15) 0.0090(14) 0.0172(14) -0.0019(13) -0.0015(13) -0.0024(13)
C98 0.0323(15) 0.0138(14) 0.0169(14) 0.0012(13) -0.0008(13) -0.0025(13)
C96 0.0311(17) 0.0134(16) 0.0161(16) -0.0005(15) -0.0011(15) -0.0028(15)
C62 0.033(2) 0.0211(19) 0.0204(19) -0.0006(17) 0.0009(18) -0.0013(18)
C120 0.051(2) 0.0278(18) 0.0360(18) 0.0000(18) -0.0001(18) 0.0006(18)
C5 0.037(3) 0.020(3) 0.027(3) 0.003(3) 0.002(3) 0.000(3)
C113 0.0402(18) 0.0245(17) 0.0277(17) 0.0052(15) -0.0001(16) -0.0009(16)
C105 0.0384(16) 0.0211(15) 0.0251(15) 0.0045(14) -0.0001(14) -0.0018(14)
C106 0.0418(18) 0.0242(17) 0.0285(17) 0.0049(15) 0.0006(16) -0.0021(16)
C110 0.042(2) 0.0241(19) 0.0284(19) 0.0056(17) -0.0001(18) -0.0020(18)
C111 0.042(2) 0.0244(19) 0.0282(19) 0.0055(18) -0.0002(18) -0.0010(18)
C112 0.041(2) 0.0245(19) 0.0278(19) 0.0053(17) -0.0001(18) -0.0004(18)
C61 0.0316(17) 0.0178(16) 0.0176(15) -0.0005(14) 0.0004(15) -0.0010(15)
C60 0.0318(19) 0.0169(18) 0.0176(17) -0.0005(16) 0.0002(16) -0.0006(16)
C59 0.0318(19) 0.0166(18) 0.0178(18) -0.0006(16) 0.0000(17) 0.0000(17)
C70 0.0310(19) 0.0169(18) 0.0177(17) -0.0009(16) 0.0003(16) 0.0002(16)
C66 0.0304(17) 0.0172(16) 0.0171(15) -0.0008(14) 0.0002(14) -0.0007(15)
C65 0.0299(15) 0.0159(14) 0.0160(14) -0.0003(13) 0.0003(13) -0.0010(13)
C68 0.031(3) 0.025(3) 0.021(3) -0.001(3) -0.001(3) -0.001(3)
C1 0.037(2) 0.0129(18) 0.0193(18) 0.0013(16) 0.0015(17) -0.0014(17)
C104 0.0331(16) 0.0140(15) 0.0191(14) 0.0016(13) -0.0009(14) -0.0018(14)
C102 0.0296(16) 0.0118(16) 0.0163(15) -0.0005(15) -0.0012(15) -0.0020(15)
C45 0.0381(16) 0.0096(14) 0.0196(14) -0.0023(13) -0.0017(14) -0.0026(14)
C3 0.0348(17) 0.0126(15) 0.0190(16) 0.0022(14) 0.0014(15) -0.0008(15)
C94 0.0289(14) 0.0117(13) 0.0155(13) 0.0000(12) -0.0006(12) -0.0024(12)
C42 0.0351(15) 0.0088(14) 0.0166(14) -0.0010(13) -0.0014(13) -0.0014(13)
C100 0.0312(15) 0.0129(14) 0.0175(14) 0.0006(13) -0.0012(13) -0.0023(13)
C46 0.0375(16) 0.0096(14) 0.0188(14) -0.0007(13) -0.0016(14) -0.0020(14)
C2 0.0363(19) 0.0127(17) 0.0192(17) 0.0015(16) 0.0013(17) -0.0010(16)
C52 0.039(2) 0.0133(18) 0.0279(18) 0.0007(16) 0.0004(17) -0.0034(17)
C44 0.0334(17) 0.0079(15) 0.0143(15) -0.0015(14) -0.0014(15) -0.0006(15)
C107 0.044(2) 0.028(2) 0.033(2) 0.0048(19) 0.0020(19) -0.0023(19)
C9 0.037(2) 0.0157(19) 0.0211(18) 0.0018(17) 0.0023(18) -0.0017(18)
C67 0.030(2) 0.0195(19) 0.0183(18) -0.0005(17) 0.0003(17) -0.0015(18)
C43 0.0346(17) 0.0083(16) 0.0154(15) -0.0010(14) -0.0016(15) -0.0008(15)
C64 0.037(3) 0.025(3) 0.024(3) -0.003(3) 0.002(3) -0.001(3)
C49 0.041(2) 0.018(2) 0.033(2) -0.0008(18) 0.0009(19) -0.0045(19)
C48 0.0394(18) 0.0142(16) 0.0283(17) 0.0001(15) 0.0005(16) -0.0035(15)
C10 0.039(3) 0.023(3) 0.027(3) 0.001(3) 0.004(3) -0.001(3)
C63 0.037(3) 0.031(3) 0.025(3) 0.001(3) 0.002(3) -0.002(3)
C56 0.040(2) 0.0171(19) 0.031(2) -0.0011(18) 0.0021(19) -0.0025(18)
C118 0.057(2) 0.050(2) 0.048(2) -0.0007(19) -0.0122(19) 0.0035(19)
C101 0.0308(17) 0.0126(16) 0.0172(16) -0.0002(15) -0.0016(15) -0.0025(15)
C69 0.032(3) 0.024(3) 0.021(3) 0.003(3) 0.001(3) -0.004(3)
C114 0.041(2) 0.028(2) 0.031(2) 0.0058(18) -0.0002(19) -0.0010(19)
C57 0.042(3) 0.024(3) 0.036(3) -0.001(3) 0.004(3) 0.001(3)
C51 0.044(3) 0.025(3) 0.038(3) -0.004(3) 0.002(3) -0.006(3)
C116 0.046(3) 0.035(3) 0.035(3) 0.006(3) 0.002(3) -0.003(3)
C108 0.047(3) 0.033(3) 0.042(3) 0.002(3) 0.002(3) -0.002(3)
C117 0.062(2) 0.171(4) 0.073(2) -0.034(3) 0.005(2) -0.001(3)
C115 0.044(3) 0.036(3) 0.038(3) 0.008(3) -0.003(3) -0.002(3)
C109 0.050(3) 0.038(3) 0.039(3) 0.006(3) 0.006(3) 0.001(3)
C50 0.046(3) 0.027(3) 0.040(3) -0.004(3) 0.000(3) -0.008(3)
C58 0.044(3) 0.024(3) 0.036(3) -0.003(3) 0.002(3) 0.000(3)
Cl7 0.075(3) 0.059(3) 0.085(3) -0.026(2) -0.010(2) 0.018(2)
Cl8 0.097(3) 0.083(3) 0.099(3) 0.022(2) -0.002(2) 0.018(2)
Cl9 0.082(3) 0.070(3) 0.092(3) -0.023(2) -0.002(2) 0.020(2)
C119 0.083(3) 0.069(2) 0.091(3) -0.018(2) -0.005(2) 0.019(2)
Cl7A 0.078(3) 0.064(3) 0.087(3) -0.023(3) -0.007(3) 0.019(3)
Cl9A 0.083(3) 0.069(3) 0.092(3) -0.020(3) -0.003(3) 0.019(3)

loop_
_atom_type_symbol
_atom_type_description
_atom_type_scat_dispersion_real
_atom_type_scat_dispersion_imag
_atom_type_scat_source
C C 0.0033 0.0016 'International Tables Vol C Tables 4.2.6.8 and 6.1.1.4'
H H 0.0000 0.0000 'International Tables Vol C Tables 4.2.6.8 and 6.1.1.4'
Cl Cl 0.1484 0.1585 'International Tables Vol C Tables 4.2.6.8 and 6.1.1.4'
N N 0.0061 0.0033 'International Tables Vol C Tables 4.2.6.8 and 6.1.1.4'
O O 0.0106 0.0060 'International Tables Vol C Tables 4.2.6.8 and 6.1.1.4'

loop_
_geom_angle_atom_site_label_1
_geom_angle_atom_site_label_2
_geom_angle_atom_site_label_3
_geom_angle
_geom_angle_site_symmetry_1
_geom_angle_site_symmetry_3
_geom_angle_publ_flag
C17 N1 C7 117.6(8) . . ?
C17 N1 C13 124.0(8) . . ?
C13 N1 C7 118.3(8) . . ?
O14 N6 O13 125.7(8) . . ?
O14 N6 C81 114.6(8) . . ?
O13 N6 C81 119.6(8) . . ?
O6 N3 O5 126.3(8) . . ?
O6 N3 C19 117.9(8) . . ?
O5 N3 C19 115.8(8) . . ?
C71 N5 C75 123.8(8) . . ?
C71 N5 C65 118.9(7) . . ?
C75 N5 C65 117.1(7) . . ?
O4 N2 C23 117.3(8) . . ?
O3 N2 O4 123.9(8) . . ?
O3 N2 C23 118.5(8) . . ?
C16 C15 C21 120.4(8) . . ?
C16 C15 C14 119.4(8) . . ?
C21 C15 C14 120.1(8) . . ?
C29 C28 H28 118.8 . . ?
C29 C28 C25 122.4(9) . . ?
C25 C28 H28 118.8 . . ?
C103 N8 C105 118.0(8) . . ?
C103 N8 C104 123.5(9) . . ?
C104 N8 C105 118.2(8) . . ?
C28 C29 H29 119.0 . . ?
C28 C29 C30 122.0(9) . . ?
C30 C29 H29 119.0 . . ?
C15 C16 C17 120.1(8) . . ?
C24 C16 C15 120.6(9) . . ?
C24 C16 C17 118.9(8) . . ?
C45 N4 C47 118.2(8) . . ?
C45 N4 C46 125.4(8) . . ?
C46 N4 C47 116.4(8) . . ?
C29 C30 C35 122.6(8) . . ?
C29 C30 C31 117.5(8) . . ?
C31 C30 C35 119.9(8) . . ?
C21 C20 C25 119.3(8) . . ?
C19 C20 C25 124.9(8) . . ?
C19 C20 C21 115.8(8) . . ?
C38 C35 C30 122.9(9) . . ?
C38 C35 C36 118.2(9) . . ?
C36 C35 C30 118.9(8) . . ?
C28 C25 C20 124.5(8) . . ?
C28 C25 C26 116.7(8) . . ?
C26 C25 C20 118.7(8) . . ?
C16 C24 H24 120.5 . . ?
C16 C24 C23 119.0(9) . . ?
C23 C24 H24 120.5 . . ?
C27 C26 C25 120.1(8) . . ?
C31 C26 C25 120.5(8) . . ?
C31 C26 C27 119.4(8) . . ?
C8 C7 N1 119.1(9) . . ?
C3 C7 N1 117.4(9) . . ?
C3 C7 C8 123.5(9) . . ?
O1 C17 N1 120.2(8) . . ?
O1 C17 C16 121.7(8) . . ?
N1 C17 C16 118.1(8) . . ?
C15 C21 C20 120.9(8) . . ?
C15 C21 C22 119.3(8) . . ?
C22 C21 C20 119.8(8) . . ?
O11 N7 C77 117.1(8) . . ?
O12 N7 O11 123.8(8) . . ?
O12 N7 C77 118.9(8) . . ?
O2 C13 N1 120.7(8) . . ?
O2 C13 C14 122.3(8) . . ?
N1 C13 C14 116.9(8) . . ?
C26 C27 C22 118.7(8) . . ?
C34 C27 C26 119.2(8) . . ?
C34 C27 C22 122.0(8) . . ?
C15 C14 C13 121.5(8) . . ?
C18 C14 C15 118.0(8) . . ?
C18 C14 C13 120.4(8) . . ?
C21 C22 C27 118.8(8) . . ?
C23 C22 C21 115.9(8) . . ?
C23 C22 C27 125.2(8) . . ?
C30 C31 C32 120.9(8) . . ?
C26 C31 C30 119.9(8) . . ?
C26 C31 C32 119.2(8) . . ?
C35 C38 H38 119.1 . . ?
C39 C38 C35 121.7(9) . . ?
C39 C38 H38 119.1 . . ?
C27 C34 H34 119.7 . . ?
C33 C34 C27 120.6(8) . . ?
C33 C34 H34 119.7 . . ?
C31 C32 C37 118.2(8) . . ?
C33 C32 C31 118.9(8) . . ?
C33 C32 C37 122.8(8) . . ?
C85 C84 C89 119.0(8) . . ?
C85 C84 C83 121.1(9) . . ?
C89 C84 C83 119.7(8) . . ?
C14 C18 H18 119.7 . . ?
C19 C18 C14 120.5(8) . . ?
C19 C18 H18 119.7 . . ?
C24 C23 N2 114.4(8) . . ?
C24 C23 C22 123.7(9) . . ?
C22 C23 N2 121.7(8) . . ?
C84 C85 C80 118.2(8) . . ?
C92 C85 C84 118.3(9) . . ?
C92 C85 C80 123.4(8) . . ?
C102 C95 C90 122.3(9) . . ?
C102 C95 C94 119.2(9) . . ?
C94 C95 C90 118.3(8) . . ?
C89 C88 C93 119.9(8) . . ?
C87 C88 C89 117.9(9) . . ?
C87 C88 C93 122.2(9) . . ?
C85 C92 H92 118.9 . . ?
C91 C92 C85 122.3(9) . . ?
C91 C92 H92 118.9 . . ?
C7 C8 C9 122.3(9) . . ?
C12 C8 C7 117.1(10) . . ?
C12 C8 C9 120.5(10) . . ?
C20 C19 N3 122.3(8) . . ?
C18 C19 N3 113.2(8) . . ?
C18 C19 C20 124.3(9) . . ?
C84 C89 C88 120.0(8) . . ?
C90 C89 C84 120.9(8) . . ?
C90 C89 C88 119.1(8) . . ?
C6 C4 H4 107.3 . . ?
C6 C4 C5 111.1(9) . . ?
C6 C4 C3 112.5(9) . . ?
C5 C4 H4 107.3 . . ?
C5 C4 C3 111.0(8) . . ?
C3 C4 H4 107.3 . . ?
C36 C37 C32 120.8(8) . . ?
C44 C37 C32 120.5(8) . . ?
C44 C37 C36 118.7(8) . . ?
C88 C87 H87 119.4 . . ?
C86 C87 C88 121.3(9) . . ?
C86 C87 H87 119.4 . . ?
O9 C71 N5 120.2(9) . . ?
O9 C71 C72 122.3(9) . . ?
N5 C71 C72 117.5(8) . . ?
C84 C83 C78 119.9(8) . . ?
C86 C83 C84 117.3(8) . . ?
C86 C83 C78 122.3(8) . . ?
C37 C36 C35 121.2(8) . . ?
C41 C36 C35 119.8(8) . . ?
C41 C36 C37 119.0(8) . . ?
C55 C54 H54 119.6 . . ?
C53 C54 H54 119.6 . . ?
C53 C54 C55 120.8(11) . . ?
C36 C41 C40 119.1(9) . . ?
C42 C41 C36 121.0(8) . . ?
C42 C41 C40 119.9(9) . . ?
C72 C76 H76 120.5 . . ?
C77 C76 H76 120.5 . . ?
C77 C76 C72 119.0(9) . . ?
C38 C39 H39 119.1 . . ?
C38 C39 C40 121.8(9) . . ?
C40 C39 H39 119.1 . . ?
C87 C86 C83 122.6(9) . . ?
C87 C86 H86 118.7 . . ?
C83 C86 H86 118.7 . . ?
C4 C6 H6A 109.5 . . ?
C4 C6 H6B 109.5 . . ?
C4 C6 H6C 109.5 . . ?
H6A C6 H6B 109.5 . . ?
H6A C6 H6C 109.5 . . ?
H6B C6 H6C 109.5 . . ?
O10 C75 N5 120.4(9) . . ?
O10 C75 C74 123.8(8) . . ?
N5 C75 C74 115.8(8) . . ?
C55 C47 N4 119.0(10) . . ?
C55 C47 C48 122.5(10) . . ?
C48 C47 N4 118.6(10) . . ?
C34 C33 H33 119.1 . . ?
C32 C33 C34 121.8(9) . . ?
C32 C33 H33 119.1 . . ?
C54 C55 C47 117.6(11) . . ?
C54 C55 C56 119.8(11) . . ?
C47 C55 C56 122.4(10) . . ?
C83 C78 C79 119.0(8) . . ?
C77 C78 C83 125.4(8) . . ?
C77 C78 C79 115.5(8) . . ?
O15 C103 N8 119.7(9) . . ?
O15 C103 C98 122.0(9) . . ?
N8 C103 C98 118.2(9) . . ?
C76 C72 C71 118.9(8) . . ?
C76 C72 C73 120.1(8) . . ?
C73 C72 C71 120.7(8) . . ?
C76 C77 N7 113.0(8) . . ?
C76 C77 C78 123.7(9) . . ?
C78 C77 N7 122.6(9) . . ?
C92 C91 H91 119.3 . . ?
C92 C91 C90 121.5(9) . . ?
C90 C91 H91 119.3 . . ?
C89 C90 C95 121.3(8) . . ?
C91 C90 C95 121.2(8) . . ?
C91 C90 C89 117.5(9) . . ?
C54 C53 H53 119.9 . . ?
C52 C53 C54 120.1(10) . . ?
C52 C53 H53 119.9 . . ?
C96 C93 C88 122.9(9) . . ?
C96 C93 C94 117.5(9) . . ?
C94 C93 C88 119.5(9) . . ?
C73 C74 C75 121.7(5) . . ?
C73 C74 C82 120.0 . . ?
C82 C74 C75 118.1(5) . . ?
C74 C73 C72 117.9(5) . . ?
C74 C73 C79 120.0 . . ?
C79 C73 C72 121.1(5) . . ?
C73 C79 C78 119.8(5) . . ?
C73 C79 C80 120.0 . . ?
C80 C79 C78 119.7(5) . . ?
C79 C80 C85 118.6(5) . . ?
C79 C80 C81 120.0 . . ?
C81 C80 C85 120.3(5) . . ?
C80 C81 N6 123.0(5) . . ?
C82 C81 N6 114.1(5) . . ?
C82 C81 C80 120.0 . . ?
C74 C82 H82 120.0 . . ?
C81 C82 C74 120.0 . . ?
C81 C82 H82 120.0 . . ?
H11A C11 H11B 109.5 . . ?
H11A C11 H11C 109.5 . . ?
H11B C11 H11C 109.5 . . ?
C9 C11 H11A 109.5 . . ?
C9 C11 H11B 109.5 . . ?
C9 C11 H11C 109.5 . . ?
C94 C99 C98 120.0(9) . . ?
C100 C99 C98 119.1(9) . . ?
C100 C99 C94 120.8(9) . . ?
C8 C12 H12 119.5 . . ?
C8 C12 C1 121.0(10) . . ?
C1 C12 H12 119.5 . . ?
C98 C97 H97 119.1 . . ?
C96 C97 H97 119.1 . . ?
C96 C97 C98 121.8(9) . . ?
C41 C40 C45 119.5(9) . . ?
C39 C40 C41 119.3(9) . . ?
C39 C40 C45 121.2(8) . . ?
C99 C98 C103 120.5(9) . . ?
C97 C98 C103 121.5(9) . . ?
C97 C98 C99 117.8(9) . . ?
C93 C96 H96 118.8 . . ?
C97 C96 C93 122.5(9) . . ?
C97 C96 H96 118.8 . . ?
C61 C62 H62 107.4 . . ?
C61 C62 C63 110.4(8) . . ?
C64 C62 H62 107.4 . . ?
C64 C62 C61 113.9(9) . . ?
C64 C62 C63 110.0(9) . . ?
C63 C62 H62 107.4 . . ?
Cl12 C120 Cl10 113.7(7) . . ?
Cl12 C120 Cl11 113.1(7) . . ?
Cl12 C120 H120 105.9 . . ?
Cl10 C120 Cl11 111.5(7) . . ?
Cl10 C120 H120 105.9 . . ?
Cl11 C120 H120 105.9 . . ?
C4 C5 H5A 109.5 . . ?
C4 C5 H5B 109.5 . . ?
C4 C5 H5C 109.5 . . ?
H5A C5 H5B 109.5 . . ?
H5A C5 H5C 109.5 . . ?
H5B C5 H5C 109.5 . . ?
C105 C113 C112 120.0 . . ?
C105 C113 C114 121.5(6) . . ?
C112 C113 C114 118.4(6) . . ?
C113 C105 N8 118.3(6) . . ?
C113 C105 C106 120.0 . . ?
C106 C105 N8 121.6(6) . . ?
C105 C106 C107 121.4(6) . . ?
C110 C106 C105 120.0 . . ?
C110 C106 C107 118.5(6) . . ?
C106 C110 H110 120.0 . . ?
C106 C110 C111 120.0 . . ?
C111 C110 H110 120.0 . . ?
C110 C111 H111 120.0 . . ?
C112 C111 C110 120.0 . . ?
C112 C111 H111 120.0 . . ?
C113 C112 H112 120.0 . . ?
C111 C112 C113 120.0 . . ?
C111 C112 H112 120.0 . . ?
C60 C61 C62 118.5(5) . . ?
C60 C61 C65 120.0 . . ?
C65 C61 C62 121.5(5) . . ?
C61 C60 H60 120.0 . . ?
C59 C60 C61 120.0 . . ?
C59 C60 H60 120.0 . . ?
C60 C59 H59 120.0 . . ?
C70 C59 C60 120.0 . . ?
C70 C59 H59 120.0 . . ?
C59 C70 H70 120.0 . . ?
C66 C70 C59 120.0 . . ?
C66 C70 H70 120.0 . . ?
C70 C66 C65 120.0 . . ?
C70 C66 C67 119.0(6) . . ?
C65 C66 C67 121.0(6) . . ?
C61 C65 N5 121.3(5) . . ?
C66 C65 N5 118.3(5) . . ?
C66 C65 C61 120.0 . . ?
H68A C68 H68B 109.5 . . ?
H68A C68 H68C 109.5 . . ?
H68B C68 H68C 109.5 . . ?
C67 C68 H68A 109.5 . . ?
C67 C68 H68B 109.5 . . ?
C67 C68 H68C 109.5 . . ?
C12 C1 H1 120.0 . . ?
C2 C1 C12 120.0(10) . . ?
C2 C1 H1 120.0 . . ?
O16 C104 N8 119.8(9) . . ?
O16 C104 C100 123.2(9) . . ?
N8 C104 C100 117.1(9) . . ?
C95 C102 H102 119.2 . . ?
C95 C102 C101 121.6(9) . . ?
C101 C102 H102 119.2 . . ?
O7 C45 N4 121.8(9) . . ?
O7 C45 C40 120.6(9) . . ?
N4 C45 C40 117.5(8) . . ?
C7 C3 C4 123.5(9) . . ?
C2 C3 C7 117.5(10) . . ?
C2 C3 C4 119.0(10) . . ?
C93 C94 C95 121.1(9) . . ?
C99 C94 C95 118.4(8) . . ?
C99 C94 C93 120.4(9) . . ?
C41 C42 C46 120.8(8) . . ?
C43 C42 C41 119.3(9) . . ?
C43 C42 C46 119.9(9) . . ?
C99 C100 C104 121.4(9) . . ?
C99 C100 C101 119.0(9) . . ?
C101 C100 C104 119.4(9) . . ?
N4 C46 C42 116.9(8) . . ?
O8 C46 N4 121.4(9) . . ?
O8 C46 C42 121.7(9) . . ?
C1 C2 C3 120.8(10) . . ?
C1 C2 H2 119.6 . . ?
C3 C2 H2 119.6 . . ?
C53 C52 H52 119.1 . . ?
C48 C52 C53 121.9(11) . . ?
C48 C52 H52 119.1 . . ?
C37 C44 H44 119.3 . . ?
C43 C44 C37 121.4(9) . . ?
C43 C44 H44 119.3 . . ?
C106 C107 H107 106.8 . . ?
C106 C107 C108 112.1(10) . . ?
C106 C107 C109 111.8(10) . . ?
C108 C107 H107 106.8 . . ?
C109 C107 H107 106.8 . . ?
C109 C107 C108 112.0(11) . . ?
C8 C9 C11 111.4(9) . . ?
C8 C9 H9 107.8 . . ?
C8 C9 C10 112.6(9) . . ?
C11 C9 H9 107.8 . . ?
C11 C9 C10 109.3(9) . . ?
C10 C9 H9 107.8 . . ?
C66 C67 H67 107.2 . . ?
C68 C67 C66 114.5(8) . . ?
C68 C67 H67 107.2 . . ?
C68 C67 C69 109.6(9) . . ?
C69 C67 C66 110.9(8) . . ?
C69 C67 H67 107.2 . . ?
C42 C43 C44 120.6(9) . . ?
C42 C43 H43 119.7 . . ?
C44 C43 H43 119.7 . . ?
C62 C64 H64A 109.5 . . ?
C62 C64 H64B 109.5 . . ?
C62 C64 H64C 109.5 . . ?
H64A C64 H64B 109.5 . . ?
H64A C64 H64C 109.5 . . ?
H64B C64 H64C 109.5 . . ?
C48 C49 H49 107.5 . . ?
C48 C49 C51 112.3(9) . . ?
C51 C49 H49 107.5 . . ?
C50 C49 H49 107.5 . . ?
C50 C49 C48 111.7(10) . . ?
C50 C49 C51 110.2(11) . . ?
C47 C48 C49 122.0(10) . . ?
C52 C48 C47 116.8(11) . . ?
C52 C48 C49 121.2(11) . . ?
C9 C10 H10A 109.5 . . ?
C9 C10 H10B 109.5 . . ?
C9 C10 H10C 109.5 . . ?
H10A C10 H10B 109.5 . . ?
H10A C10 H10C 109.5 . . ?
H10B C10 H10C 109.5 . . ?
C62 C63 H63A 109.5 . . ?
C62 C63 H63B 109.5 . . ?
C62 C63 H63C 109.5 . . ?
H63A C63 H63B 109.5 . . ?
H63A C63 H63C 109.5 . . ?
H63B C63 H63C 109.5 . . ?
C55 C56 H56 107.4 . . ?
C55 C56 C58 110.5(9) . . ?
C57 C56 C55 114.0(10) . . ?
C57 C56 H56 107.4 . . ?
C57 C56 C58 109.9(10) . . ?
C58 C56 H56 107.4 . . ?
Cl4 C118 H118 108.9 . . ?
Cl6 C118 Cl4 110.0(8) . . ?
Cl6 C118 Cl5 110.8(8) . . ?
Cl6 C118 H118 108.9 . . ?
Cl5 C118 Cl4 109.2(9) . . ?
Cl5 C118 H118 108.9 . . ?
C102 C101 C100 120.8(9) . . ?
C102 C101 H101 119.6 . . ?
C100 C101 H101 119.6 . . ?
C67 C69 H69A 109.5 . . ?
C67 C69 H69B 109.5 . . ?
C67 C69 H69C 109.5 . . ?
H69A C69 H69B 109.5 . . ?
H69A C69 H69C 109.5 . . ?
H69B C69 H69C 109.5 . . ?
C113 C114 H114 106.2 . . ?
C116 C114 C113 111.9(10) . . ?
C116 C114 H114 106.2 . . ?
C115 C114 C113 113.3(9) . . ?
C115 C114 H114 106.2 . . ?
C115 C114 C116 112.5(11) . . ?
C56 C57 H57A 109.5 . . ?
C56 C57 H57B 109.5 . . ?
C56 C57 H57C 109.5 . . ?
H57A C57 H57B 109.5 . . ?
H57A C57 H57C 109.5 . . ?
H57B C57 H57C 109.5 . . ?
C49 C51 H51A 109.5 . . ?
C49 C51 H51B 109.5 . . ?
C49 C51 H51C 109.5 . . ?
H51A C51 H51B 109.5 . . ?
H51A C51 H51C 109.5 . . ?
H51B C51 H51C 109.5 . . ?
C114 C116 H11D 109.5 . . ?
C114 C116 H11E 109.5 . . ?
C114 C116 H11F 109.5 . . ?
H11D C116 H11E 109.5 . . ?
H11D C116 H11F 109.5 . . ?
H11E C116 H11F 109.5 . . ?
C107 C108 H10D 109.5 . . ?
C107 C108 H10E 109.5 . . ?
C107 C108 H10F 109.5 . . ?
H10D C108 H10E 109.5 . . ?
H10D C108 H10F 109.5 . . ?
H10E C108 H10F 109.5 . . ?
Cl2 C117 H117 107.3 . . ?
Cl3 C117 Cl2 111.0(12) . . ?
Cl3 C117 H117 107.3 . . ?
Cl1 C117 Cl2 111.7(13) . . ?
Cl1 C117 Cl3 112.1(15) . . ?
Cl1 C117 H117 107.3 . . ?
C114 C115 H11G 109.5 . . ?
C114 C115 H11H 109.5 . . ?
C114 C115 H11I 109.5 . . ?
H11G C115 H11H 109.5 . . ?
H11G C115 H11I 109.5 . . ?
H11H C115 H11I 109.5 . . ?
C107 C109 H10G 109.5 . . ?
C107 C109 H10H 109.5 . . ?
C107 C109 H10I 109.5 . . ?
H10G C109 H10H 109.5 . . ?
H10G C109 H10I 109.5 . . ?
H10H C109 H10I 109.5 . . ?
C49 C50 H50A 109.5 . . ?
C49 C50 H50B 109.5 . . ?
C49 C50 H50C 109.5 . . ?
H50A C50 H50B 109.5 . . ?
H50A C50 H50C 109.5 . . ?
H50B C50 H50C 109.5 . . ?
C56 C58 H58A 109.5 . . ?
C56 C58 H58B 109.5 . . ?
C56 C58 H58C 109.5 . . ?
H58A C58 H58B 109.5 . . ?
H58A C58 H58C 109.5 . . ?
H58B C58 H58C 109.5 . . ?
Cl7 C119 H119 105.2 . . ?
Cl8 C119 Cl7 113.5(11) . . ?
Cl8 C119 H119 105.2 . . ?
Cl8 C119 Cl7A 88.8(13) . . ?
Cl9 C119 Cl7 113.0(12) . . ?
Cl9 C119 Cl8 113.6(11) . . ?
Cl9 C119 H119 105.2 . . ?
Cl9A C119 Cl8 140.8(18) . . ?
Cl9A C119 Cl7A 129.8(19) . . ?

loop_
_geom_bond_atom_site_label_1
_geom_bond_atom_site_label_2
_geom_bond_distance
_geom_bond_site_symmetry_2
_geom_bond_publ_flag
Cl12 C120 1.723(13) . ?
Cl10 C120 1.747(13) . ?
Cl11 C120 1.751(13) . ?
Cl4 C118 1.768(15) . ?
Cl6 C118 1.757(16) . ?
Cl5 C118 1.759(16) . ?
Cl2 C117 1.78(3) . ?
Cl3 C117 1.77(2) . ?
Cl1 C117 1.68(2) . ?
O1 C17 1.225(11) . ?
O2 C13 1.221(11) . ?
O10 C75 1.229(11) . ?
O15 C103 1.227(12) . ?
N1 C7 1.451(12) . ?
N1 C17 1.388(12) . ?
N1 C13 1.404(12) . ?
O16 C104 1.220(12) . ?
O9 C71 1.238(11) . ?
N6 O14 1.210(11) . ?
N6 O13 1.213(11) . ?
N6 C81 1.472(9) . ?
O6 N3 1.186(11) . ?
N3 O5 1.232(11) . ?
N3 C19 1.486(12) . ?
O4 N2 1.235(11) . ?
O3 N2 1.216(10) . ?
N5 C71 1.384(12) . ?
N5 C75 1.392(13) . ?
N5 C65 1.449(9) . ?
O7 C45 1.213(12) . ?
N2 C23 1.484(12) . ?
C15 C16 1.400(13) . ?
C15 C21 1.414(13) . ?
C15 C14 1.424(13) . ?
O11 N7 1.245(11) . ?
C28 H28 0.9500 . ?
C28 C29 1.379(13) . ?
C28 C25 1.386(13) . ?
N8 C103 1.393(13) . ?
N8 C105 1.422(10) . ?
N8 C104 1.402(13) . ?
C29 H29 0.9500 . ?
C29 C30 1.404(13) . ?
C16 C24 1.358(13) . ?
C16 C17 1.479(13) . ?
O12 N7 1.208(11) . ?
N4 C47 1.451(13) . ?
N4 C45 1.370(13) . ?
N4 C46 1.394(13) . ?
C30 C35 1.448(13) . ?
C30 C31 1.437(13) . ?
C20 C25 1.457(12) . ?
C20 C21 1.439(13) . ?
C20 C19 1.383(13) . ?
C35 C38 1.398(13) . ?
C35 C36 1.431(13) . ?
C25 C26 1.448(13) . ?
C24 H24 0.9500 . ?
C24 C23 1.392(13) . ?
C26 C27 1.432(12) . ?
C26 C31 1.410(12) . ?
C7 C8 1.394(15) . ?
C7 C3 1.393(15) . ?
C21 C22 1.438(13) . ?
N7 C77 1.465(13) . ?
C13 C14 1.454(13) . ?
C27 C22 1.463(13) . ?
C27 C34 1.390(13) . ?
C14 C18 1.401(13) . ?
C22 C23 1.394(13) . ?
C31 C32 1.441(13) . ?
O8 C46 1.218(12) . ?
C38 H38 0.9500 . ?
C38 C39 1.358(13) . ?
C34 H34 0.9500 . ?
C34 C33 1.384(13) . ?
C32 C37 1.452(13) . ?
C32 C33 1.382(13) . ?
C84 C85 1.421(13) . ?
C84 C89 1.423(13) . ?
C84 C83 1.438(13) . ?
C18 H18 0.9500 . ?
C18 C19 1.377(13) . ?
C85 C92 1.392(13) . ?
C85 C80 1.536(10) . ?
C95 C90 1.464(13) . ?
C95 C102 1.358(13) . ?
C95 C94 1.443(13) . ?
C88 C89 1.446(13) . ?
C88 C87 1.397(13) . ?
C88 C93 1.464(13) . ?
C92 H92 0.9500 . ?
C92 C91 1.365(13) . ?
C8 C12 1.383(14) . ?
C8 C9 1.489(15) . ?
C89 C90 1.419(13) . ?
C4 H4 1.0000 . ?
C4 C6 1.516(14) . ?
C4 C5 1.525(15) . ?
C4 C3 1.526(15) . ?
C37 C36 1.416(13) . ?
C37 C44 1.398(13) . ?
C87 H87 0.9500 . ?
C87 C86 1.376(13) . ?
C71 C72 1.460(13) . ?
C83 C86 1.401(13) . ?
C83 C78 1.444(13) . ?
C36 C41 1.415(13) . ?
C54 H54 0.9500 . ?
C54 C55 1.384(14) . ?
C54 C53 1.382(16) . ?
C41 C40 1.428(13) . ?
C41 C42 1.403(14) . ?
C76 H76 0.9500 . ?
C76 C72 1.399(13) . ?
C76 C77 1.394(13) . ?
C39 H39 0.9500 . ?
C39 C40 1.379(14) . ?
C86 H86 0.9500 . ?
C6 H6A 0.9800 . ?
C6 H6B 0.9800 . ?
C6 H6C 0.9800 . ?
C75 C74 1.480(10) . ?
C47 C55 1.400(16) . ?
C47 C48 1.409(16) . ?
C33 H33 0.9500 . ?
C55 C56 1.505(17) . ?
C78 C77 1.411(13) . ?
C78 C79 1.478(10) . ?
C103 C98 1.455(14) . ?
C72 C73 1.412(10) . ?
C91 H91 0.9500 . ?
C91 C90 1.401(13) . ?
C53 H53 0.9500 . ?
C53 C52 1.379(16) . ?
C93 C96 1.399(14) . ?
C93 C94 1.421(13) . ?
C74 C73 1.3900 . ?
C74 C82 1.3900 . ?
C73 C79 1.3900 . ?
C79 C80 1.3900 . ?
C80 C81 1.3900 . ?
C81 C82 1.3900 . ?
C82 H82 0.9500 . ?
C11 H11A 0.9800 . ?
C11 H11B 0.9800 . ?
C11 H11C 0.9800 . ?
C11 C9 1.527(15) . ?
C99 C98 1.426(14) . ?
C99 C94 1.408(13) . ?
C99 C100 1.392(14) . ?
C12 H12 0.9500 . ?
C12 C1 1.406(15) . ?
C97 H97 0.9500 . ?
C97 C98 1.399(14) . ?
C97 C96 1.351(14) . ?
C40 C45 1.510(13) . ?
C96 H96 0.9500 . ?
C62 H62 1.0000 . ?
C62 C61 1.547(12) . ?
C62 C64 1.508(15) . ?
C62 C63 1.555(16) . ?
C120 H120 1.0000 . ?
C5 H5A 0.9800 . ?
C5 H5B 0.9800 . ?
C5 H5C 0.9800 . ?
C113 C105 1.3900 . ?
C113 C112 1.3900 . ?
C113 C114 1.544(13) . ?
C105 C106 1.3900 . ?
C106 C110 1.3900 . ?
C106 C107 1.508(14) . ?
C110 H110 0.9500 . ?
C110 C111 1.3900 . ?
C111 H111 0.9500 . ?
C111 C112 1.3900 . ?
C112 H112 0.9500 . ?
C61 C60 1.3900 . ?
C61 C65 1.3900 . ?
C60 H60 0.9500 . ?
C60 C59 1.3900 . ?
C59 H59 0.9500 . ?
C59 C70 1.3900 . ?
C70 H70 0.9500 . ?
C70 C66 1.3900 . ?
C66 C65 1.3900 . ?
C66 C67 1.535(12) . ?
C68 H68A 0.9800 . ?
C68 H68B 0.9800 . ?
C68 H68C 0.9800 . ?
C68 C67 1.496(15) . ?
C1 H1 0.9500 . ?
C1 C2 1.378(15) . ?
C104 C100 1.472(14) . ?
C102 H102 0.9500 . ?
C102 C101 1.383(13) . ?
C3 C2 1.392(14) . ?
C42 C46 1.496(14) . ?
C42 C43 1.377(13) . ?
C100 C101 1.394(14) . ?
C2 H2 0.9500 . ?
C52 H52 0.9500 . ?
C52 C48 1.379(15) . ?
C44 H44 0.9500 . ?
C44 C43 1.394(13) . ?
C107 H107 1.0000 . ?
C107 C108 1.546(18) . ?
C107 C109 1.517(17) . ?
C9 H9 1.0000 . ?
C9 C10 1.527(15) . ?
C67 H67 1.0000 . ?
C67 C69 1.533(14) . ?
C43 H43 0.9500 . ?
C64 H64A 0.9800 . ?
C64 H64B 0.9800 . ?
C64 H64C 0.9800 . ?
C49 H49 1.0000 . ?
C49 C48 1.504(16) . ?
C49 C51 1.544(17) . ?
C49 C50 1.492(17) . ?
C10 H10A 0.9800 . ?
C10 H10B 0.9800 . ?
C10 H10C 0.9800 . ?
C63 H63A 0.9800 . ?
C63 H63B 0.9800 . ?
C63 H63C 0.9800 . ?
C56 H56 1.0000 . ?
C56 C57 1.468(17) . ?
C56 C58 1.552(16) . ?
C118 H118 1.0000 . ?
C101 H101 0.9500 . ?
C69 H69A 0.9800 . ?
C69 H69B 0.9800 . ?
C69 H69C 0.9800 . ?
C114 H114 1.0000 . ?
C114 C116 1.533(16) . ?
C114 C115 1.529(18) . ?
C57 H57A 0.9800 . ?
C57 H57B 0.9800 . ?
C57 H57C 0.9800 . ?
C51 H51A 0.9800 . ?
C51 H51B 0.9800 . ?
C51 H51C 0.9800 . ?
C116 H11D 0.9800 . ?
C116 H11E 0.9800 . ?
C116 H11F 0.9800 . ?
C108 H10D 0.9800 . ?
C108 H10E 0.9800 . ?
C108 H10F 0.9800 . ?
C117 H117 1.0000 . ?
C115 H11G 0.9800 . ?
C115 H11H 0.9800 . ?
C115 H11I 0.9800 . ?
C109 H10G 0.9800 . ?
C109 H10H 0.9800 . ?
C109 H10I 0.9800 . ?
C50 H50A 0.9800 . ?
C50 H50B 0.9800 . ?
C50 H50C 0.9800 . ?
C58 H58A 0.9800 . ?
C58 H58B 0.9800 . ?
C58 H58C 0.9800 . ?
Cl7 C119 1.83(2) . ?
Cl8 C119 1.72(2) . ?
Cl9 C119 1.624(19) . ?
C119 H119 1.0000 . ?
C119 Cl7A 1.82(3) . ?
C119 Cl9A 1.49(3) . ?

loop_
_geom_torsion_atom_site_label_1
_geom_torsion_atom_site_label_2
_geom_torsion_atom_site_label_3
_geom_torsion_atom_site_label_4
_geom_torsion
_geom_torsion_site_symmetry_1
_geom_torsion_site_symmetry_2
_geom_torsion_site_symmetry_3
_geom_torsion_site_symmetry_4
_geom_torsion_publ_flag
O2 C13 C14 C15 -177.3(10) . . . . ?
O2 C13 C14 C18 5.2(16) . . . . ?
O10 C75 C74 C73 -170.0(8) . . . . ?
O10 C75 C74 C82 4.9(13) . . . . ?
O15 C103 C98 C99 172.9(10) . . . . ?
O15 C103 C98 C97 -1.9(17) . . . . ?
N1 C7 C8 C12 -175.6(8) . . . . ?
N1 C7 C8 C9 1.7(15) . . . . ?
N1 C7 C3 C4 -1.2(14) . . . . ?
N1 C7 C3 C2 176.9(9) . . . . ?
N1 C13 C14 C15 -0.8(15) . . . . ?
N1 C13 C14 C18 -178.3(9) . . . . ?
O16 C104 C100 C99 178.2(11) . . . . ?
O16 C104 C100 C101 -6.4(17) . . . . ?
O9 C71 C72 C76 -2.5(15) . . . . ?
O9 C71 C72 C73 -176.3(9) . . . . ?
N6 C81 C82 C74 -161.1(7) . . . . ?
O6 N3 C19 C20 -55.7(14) . . . . ?
O6 N3 C19 C18 119.2(10) . . . . ?
O14 N6 C81 C80 143.5(7) . . . . ?
O14 N6 C81 C82 -56.0(9) . . . . ?
O4 N2 C23 C24 134.3(10) . . . . ?
O4 N2 C23 C22 -40.4(14) . . . . ?
O5 N3 C19 C20 127.8(10) . . . . ?
O5 N3 C19 C18 -57.4(12) . . . . ?
O3 N2 C23 C24 -39.4(13) . . . . ?
O3 N2 C23 C22 145.9(10) . . . . ?
O13 N6 C81 C80 -37.7(11) . . . . ?
O13 N6 C81 C82 122.8(8) . . . . ?
N5 C71 C72 C76 179.8(9) . . . . ?
N5 C71 C72 C73 6.0(14) . . . . ?
N5 C75 C74 C73 9.6(11) . . . . ?
N5 C75 C74 C82 -175.5(7) . . . . ?
C15 C16 C24 C23 3.3(16) . . . . ?
C15 C16 C17 O1 177.8(10) . . . . ?
C15 C16 C17 N1 0.3(15) . . . . ?
C15 C21 C22 C27 -168.2(10) . . . . ?
C15 C21 C22 C23 8.6(15) . . . . ?
C15 C14 C18 C19 3.7(15) . . . . ?
O11 N7 C77 C76 38.7(13) . . . . ?
O11 N7 C77 C78 -151.0(10) . . . . ?
C28 C29 C30 C35 -176.1(10) . . . . ?
C28 C29 C30 C31 4.3(15) . . . . ?
C28 C25 C26 C27 -169.5(9) . . . . ?
C28 C25 C26 C31 12.4(14) . . . . ?
N8 C103 C98 C99 -4.4(16) . . . . ?
N8 C103 C98 C97 -179.1(10) . . . . ?
N8 C105 C106 C110 177.8(8) . . . . ?
N8 C105 C106 C107 -0.2(9) . . . . ?
N8 C104 C100 C99 -1.0(16) . . . . ?
N8 C104 C100 C101 174.4(10) . . . . ?
C29 C28 C25 C20 171.1(10) . . . . ?
C29 C28 C25 C26 -9.9(15) . . . . ?
C29 C30 C35 C38 2.9(16) . . . . ?
C29 C30 C35 C36 -178.0(10) . . . . ?
C29 C30 C31 C26 -1.5(15) . . . . ?
C29 C30 C31 C32 179.4(9) . . . . ?
C16 C15 C21 C20 177.7(10) . . . . ?
C16 C15 C21 C22 -0.2(15) . . . . ?
C16 C15 C14 C13 -0.3(15) . . . . ?
C16 C15 C14 C18 177.3(10) . . . . ?
C16 C24 C23 N2 -168.5(9) . . . . ?
C16 C24 C23 C22 6.0(16) . . . . ?
O12 N7 C77 C76 -137.7(10) . . . . ?
O12 N7 C77 C78 32.6(14) . . . . ?
N4 C47 C55 C54 174.1(9) . . . . ?
N4 C47 C55 C56 -1.7(16) . . . . ?
N4 C47 C48 C52 -176.6(9) . . . . ?
N4 C47 C48 C49 3.3(15) . . . . ?
C30 C35 C38 C39 -177.6(10) . . . . ?
C30 C35 C36 C37 -2.1(15) . . . . ?
C30 C35 C36 C41 178.9(10) . . . . ?
C30 C31 C32 C37 -0.6(15) . . . . ?
C30 C31 C32 C33 177.4(10) . . . . ?
C20 C25 C26 C27 9.5(14) . . . . ?
C20 C25 C26 C31 -168.6(9) . . . . ?
C20 C21 C22 C27 13.9(15) . . . . ?
C20 C21 C22 C23 -169.3(10) . . . . ?
C35 C30 C31 C26 178.8(10) . . . . ?
C35 C30 C31 C32 -0.2(15) . . . . ?
C35 C38 C39 C40 -3.2(17) . . . . ?
C35 C36 C41 C40 0.6(16) . . . . ?
C35 C36 C41 C42 179.8(10) . . . . ?
C25 C28 C29 C30 1.7(16) . . . . ?
C25 C20 C21 C15 -172.0(9) . . . . ?
C25 C20 C21 C22 5.9(15) . . . . ?
C25 C20 C19 N3 -14.3(16) . . . . ?
C25 C20 C19 C18 171.4(10) . . . . ?
C25 C26 C27 C22 10.1(15) . . . . ?
C25 C26 C27 C34 -167.5(9) . . . . ?
C25 C26 C31 C30 -6.9(15) . . . . ?
C25 C26 C31 C32 172.2(9) . . . . ?
C24 C16 C17 O1 5.4(16) . . . . ?
C24 C16 C17 N1 -172.1(10) . . . . ?
C26 C27 C22 C21 -22.0(14) . . . . ?
C26 C27 C22 C23 161.6(10) . . . . ?
C26 C27 C34 C33 -7.7(15) . . . . ?
C26 C31 C32 C37 -179.7(10) . . . . ?
C26 C31 C32 C33 -1.7(15) . . . . ?
C7 N1 C17 O1 -4.3(14) . . . . ?
C7 N1 C17 C16 173.3(9) . . . . ?
C7 N1 C13 O2 3.5(15) . . . . ?
C7 N1 C13 C14 -173.0(9) . . . . ?
C7 C8 C12 C1 -1.5(14) . . . . ?
C7 C8 C9 C11 -90.3(12) . . . . ?
C7 C8 C9 C10 146.4(10) . . . . ?
C7 C3 C2 C1 -1.1(15) . . . . ?
C17 N1 C7 C8 105.8(11) . . . . ?
C17 N1 C7 C3 -73.2(12) . . . . ?
C17 N1 C13 O2 178.3(10) . . . . ?
C17 N1 C13 C14 1.7(15) . . . . ?
C17 C16 C24 C23 175.7(10) . . . . ?
C21 C15 C16 C24 -6.0(16) . . . . ?
C21 C15 C16 C17 -178.3(10) . . . . ?
C21 C15 C14 C13 178.6(10) . . . . ?
C21 C15 C14 C18 -3.9(15) . . . . ?
C21 C20 C25 C28 161.2(10) . . . . ?
C21 C20 C25 C26 -17.7(14) . . . . ?
C21 C20 C19 N3 167.5(9) . . . . ?
C21 C20 C19 C18 -6.8(16) . . . . ?
C21 C22 C23 N2 162.4(9) . . . . ?
C21 C22 C23 C24 -11.8(16) . . . . ?
C13 N1 C7 C8 -79.2(12) . . . . ?
C13 N1 C7 C3 101.9(11) . . . . ?
C13 N1 C17 O1 -179.0(9) . . . . ?
C13 N1 C17 C16 -1.5(15) . . . . ?
C13 C14 C18 C19 -178.8(10) . . . . ?
C27 C26 C31 C30 175.0(9) . . . . ?
C27 C26 C31 C32 -5.9(15) . . . . ?
C27 C22 C23 N2 -21.1(16) . . . . ?
C27 C22 C23 C24 164.8(10) . . . . ?
C27 C34 C33 C32 0.0(15) . . . . ?
C14 C15 C16 C24 172.8(10) . . . . ?
C14 C15 C16 C17 0.6(15) . . . . ?
C14 C15 C21 C20 -1.2(15) . . . . ?
C14 C15 C21 C22 -179.1(10) . . . . ?
C14 C18 C19 N3 -172.9(9) . . . . ?
C14 C18 C19 C20 1.9(17) . . . . ?
C22 C27 C34 C33 174.7(10) . . . . ?
C31 C30 C35 C38 -177.5(10) . . . . ?
C31 C30 C35 C36 1.6(15) . . . . ?
C31 C26 C27 C22 -171.8(9) . . . . ?
C31 C26 C27 C34 10.6(15) . . . . ?
C31 C32 C37 C36 0.0(15) . . . . ?
C31 C32 C37 C44 -177.4(10) . . . . ?
C31 C32 C33 C34 4.8(15) . . . . ?
C38 C35 C36 C37 177.0(10) . . . . ?
C38 C35 C36 C41 -2.0(15) . . . . ?
C38 C39 C40 C41 1.7(16) . . . . ?
C38 C39 C40 C45 -179.6(10) . . . . ?
C34 C27 C22 C21 155.6(10) . . . . ?
C34 C27 C22 C23 -20.8(16) . . . . ?
C32 C37 C36 C35 1.3(16) . . . . ?
C32 C37 C36 C41 -179.7(10) . . . . ?
C32 C37 C44 C43 -179.9(10) . . . . ?
C84 C85 C92 C91 -6.6(15) . . . . ?
C84 C85 C80 C79 -14.8(11) . . . . ?
C84 C85 C80 C81 177.6(7) . . . . ?
C84 C89 C90 C95 174.6(10) . . . . ?
C84 C89 C90 C91 -6.2(15) . . . . ?
C84 C83 C86 C87 12.0(15) . . . . ?
C84 C83 C78 C77 -170.6(10) . . . . ?
C84 C83 C78 C79 11.7(14) . . . . ?
C85 C84 C89 C88 -176.2(9) . . . . ?
C85 C84 C89 C90 0.3(15) . . . . ?
C85 C84 C83 C86 166.5(10) . . . . ?
C85 C84 C83 C78 -6.0(15) . . . . ?
C85 C92 C91 C90 0.5(16) . . . . ?
C85 C80 C81 N6 -33.2(8) . . . . ?
C85 C80 C81 C82 167.5(7) . . . . ?
C95 C102 C101 C100 -0.8(17) . . . . ?
C88 C89 C90 C95 -8.8(15) . . . . ?
C88 C89 C90 C91 170.3(10) . . . . ?
C88 C87 C86 C83 -4.5(16) . . . . ?
C88 C93 C96 C97 -176.2(10) . . . . ?
C88 C93 C94 C95 -1.1(15) . . . . ?
C88 C93 C94 C99 176.6(10) . . . . ?
C92 C85 C80 C79 161.9(8) . . . . ?
C92 C85 C80 C81 -5.7(12) . . . . ?
C92 C91 C90 C95 -174.9(10) . . . . ?
C92 C91 C90 C89 5.9(15) . . . . ?
C8 C7 C3 C4 179.8(9) . . . . ?
C8 C7 C3 C2 -2.0(15) . . . . ?
C8 C12 C1 C2 -1.5(15) . . . . ?
C19 C20 C25 C28 -16.9(17) . . . . ?
C19 C20 C25 C26 164.2(10) . . . . ?
C19 C20 C21 C15 6.3(15) . . . . ?
C19 C20 C21 C22 -175.8(10) . . . . ?
C89 C84 C85 C92 6.1(14) . . . . ?
C89 C84 C85 C80 -177.1(8) . . . . ?
C89 C84 C83 C86 -9.3(14) . . . . ?
C89 C84 C83 C78 178.2(9) . . . . ?
C89 C88 C87 C86 -5.6(15) . . . . ?
C89 C88 C93 C96 172.1(10) . . . . ?
C89 C88 C93 C94 -5.4(15) . . . . ?
C4 C3 C2 C1 177.1(9) . . . . ?
C37 C32 C33 C34 -177.3(10) . . . . ?
C37 C36 C41 C40 -178.4(10) . . . . ?
C37 C36 C41 C42 0.8(16) . . . . ?
C37 C44 C43 C42 -1.6(17) . . . . ?
C87 C88 C89 C84 7.9(15) . . . . ?
C87 C88 C89 C90 -168.7(10) . . . . ?
C87 C88 C93 C96 -9.0(16) . . . . ?
C87 C88 C93 C94 173.5(10) . . . . ?
C71 N5 C75 O10 -174.4(10) . . . . ?
C71 N5 C75 C74 6.0(14) . . . . ?
C71 N5 C65 C61 79.2(9) . . . . ?
C71 N5 C65 C66 -93.5(9) . . . . ?
C71 C72 C73 C74 8.5(12) . . . . ?
C71 C72 C73 C79 177.2(7) . . . . ?
C83 C84 C85 C92 -169.7(10) . . . . ?
C83 C84 C85 C80 7.1(14) . . . . ?
C83 C84 C89 C88 -0.4(15) . . . . ?
C83 C84 C89 C90 176.1(9) . . . . ?
C83 C78 C77 N7 22.4(16) . . . . ?
C83 C78 C77 C76 -168.4(10) . . . . ?
C83 C78 C79 C73 168.8(7) . . . . ?
C83 C78 C79 C80 -19.6(11) . . . . ?
C36 C35 C38 C39 3.3(16) . . . . ?
C36 C37 C44 C43 2.7(16) . . . . ?
C36 C41 C40 C39 -0.4(16) . . . . ?
C36 C41 C40 C45 -179.1(10) . . . . ?
C36 C41 C42 C46 179.5(10) . . . . ?
C36 C41 C42 C43 0.3(16) . . . . ?
C54 C55 C56 C57 -68.4(14) . . . . ?
C54 C55 C56 C58 56.0(13) . . . . ?
C54 C53 C52 C48 -1.2(17) . . . . ?
C41 C40 C45 O7 176.1(11) . . . . ?
C41 C40 C45 N4 -0.1(15) . . . . ?
C41 C42 C46 N4 -0.6(15) . . . . ?
C41 C42 C46 O8 177.9(11) . . . . ?
C41 C42 C43 C44 0.0(17) . . . . ?
C76 C72 C73 C74 -165.3(8) . . . . ?
C76 C72 C73 C79 3.4(12) . . . . ?
C39 C40 C45 O7 -2.5(17) . . . . ?
C39 C40 C45 N4 -178.8(10) . . . . ?
C86 C83 C78 C77 17.3(17) . . . . ?
C86 C83 C78 C79 -160.4(9) . . . . ?
C6 C4 C3 C7 113.0(11) . . . . ?
C6 C4 C3 C2 -65.1(12) . . . . ?
C75 N5 C71 O9 168.8(9) . . . . ?
C75 N5 C71 C72 -13.5(15) . . . . ?
C75 N5 C65 C61 -96.3(9) . . . . ?
C75 N5 C65 C66 91.0(9) . . . . ?
C75 C74 C73 C72 -16.5(9) . . . . ?
C75 C74 C73 C79 174.7(8) . . . . ?
C75 C74 C82 C81 -174.9(7) . . . . ?
C47 N4 C45 O7 2.1(16) . . . . ?
C47 N4 C45 C40 178.4(10) . . . . ?
C47 N4 C46 O8 3.5(16) . . . . ?
C47 N4 C46 C42 -178.0(10) . . . . ?
C47 C55 C56 C57 107.3(13) . . . . ?
C47 C55 C56 C58 -128.3(11) . . . . ?
C33 C32 C37 C36 -177.9(10) . . . . ?
C33 C32 C37 C44 4.7(16) . . . . ?
C55 C54 C53 C52 -1.5(16) . . . . ?
C55 C47 C48 C52 3.5(16) . . . . ?
C55 C47 C48 C49 -176.6(10) . . . . ?
C78 C83 C86 C87 -175.7(10) . . . . ?
C78 C79 C80 C85 20.8(8) . . . . ?
C78 C79 C80 C81 -171.5(7) . . . . ?
C103 N8 C105 C113 -84.8(9) . . . . ?
C103 N8 C105 C106 97.3(9) . . . . ?
C103 N8 C104 O16 -176.7(10) . . . . ?
C103 N8 C104 C100 2.5(15) . . . . ?
C72 C76 C77 N7 166.8(9) . . . . ?
C72 C76 C77 C78 -3.4(16) . . . . ?
C72 C73 C79 C78 3.1(9) . . . . ?
C72 C73 C79 C80 -168.4(8) . . . . ?
C77 C76 C72 C71 -177.3(10) . . . . ?
C77 C76 C72 C73 -3.4(15) . . . . ?
C77 C78 C79 C73 -9.1(11) . . . . ?
C77 C78 C79 C80 162.4(7) . . . . ?
C90 C95 C102 C101 176.8(10) . . . . ?
C90 C95 C94 C93 2.6(15) . . . . ?
C90 C95 C94 C99 -175.1(10) . . . . ?
C53 C54 C55 C47 5.0(16) . . . . ?
C53 C54 C55 C56 -179.1(10) . . . . ?
C53 C52 C48 C47 0.3(16) . . . . ?
C53 C52 C48 C49 -179.7(10) . . . . ?
C93 C88 C89 C84 -173.1(9) . . . . ?
C93 C88 C89 C90 10.3(15) . . . . ?
C93 C88 C87 C86 175.4(10) . . . . ?
C74 C73 C79 C78 171.5(7) . . . . ?
C74 C73 C79 C80 0.0 . . . . ?
C73 C74 C82 C81 0.0 . . . . ?
C73 C79 C80 C85 -167.7(7) . . . . ?
C73 C79 C80 C81 0.0 . . . . ?
C79 C78 C77 N7 -159.8(9) . . . . ?
C79 C78 C77 C76 9.5(15) . . . . ?
C79 C80 C81 N6 159.4(7) . . . . ?
C79 C80 C81 C82 0.0 . . . . ?
C80 C85 C92 C91 176.7(9) . . . . ?
C80 C81 C82 C74 0.0 . . . . ?
C82 C74 C73 C72 168.8(8) . . . . ?
C82 C74 C73 C79 0.0 . . . . ?
C99 C100 C101 C102 -1.2(16) . . . . ?
C12 C8 C9 C11 86.9(11) . . . . ?
C12 C8 C9 C10 -36.4(13) . . . . ?
C12 C1 C2 C3 2.8(15) . . . . ?
C40 C41 C42 C46 -1.3(16) . . . . ?
C40 C41 C42 C43 179.5(10) . . . . ?
C98 C99 C94 C95 178.6(10) . . . . ?
C98 C99 C94 C93 0.9(16) . . . . ?
C98 C99 C100 C104 -3.1(16) . . . . ?
C98 C99 C100 C101 -178.5(10) . . . . ?
C98 C97 C96 C93 -1.4(18) . . . . ?
C96 C93 C94 C95 -178.7(10) . . . . ?
C96 C93 C94 C99 -1.1(15) . . . . ?
C96 C97 C98 C103 176.0(11) . . . . ?
C96 C97 C98 C99 1.1(17) . . . . ?
C62 C61 C60 C59 -179.8(7) . . . . ?
C62 C61 C65 N5 7.3(8) . . . . ?
C62 C61 C65 C66 179.8(7) . . . . ?
C5 C4 C3 C7 -121.8(11) . . . . ?
C5 C4 C3 C2 60.1(12) . . . . ?
C113 C105 C106 C110 0.0 . . . . ?
C113 C105 C106 C107 -178.0(8) . . . . ?
C105 N8 C103 O15 -4.3(15) . . . . ?
C105 N8 C103 C98 173.1(9) . . . . ?
C105 N8 C104 O16 10.3(15) . . . . ?
C105 N8 C104 C100 -170.4(9) . . . . ?
C105 C113 C112 C111 0.0 . . . . ?
C105 C113 C114 C116 -103.6(10) . . . . ?
C105 C113 C114 C115 128.0(9) . . . . ?
C105 C106 C110 C111 0.0 . . . . ?
C105 C106 C107 C108 120.9(9) . . . . ?
C105 C106 C107 C109 -112.3(10) . . . . ?
C106 C110 C111 C112 0.0 . . . . ?
C110 C106 C107 C108 -57.2(11) . . . . ?
C110 C106 C107 C109 69.6(11) . . . . ?
C110 C111 C112 C113 0.0 . . . . ?
C112 C113 C105 N8 -177.9(7) . . . . ?
C112 C113 C105 C106 0.0 . . . . ?
C112 C113 C114 C116 78.0(10) . . . . ?
C112 C113 C114 C115 -50.4(12) . . . . ?
C61 C60 C59 C70 0.0 . . . . ?
C60 C61 C65 N5 -172.5(7) . . . . ?
C60 C61 C65 C66 0.0 . . . . ?
C60 C59 C70 C66 0.0 . . . . ?
C59 C70 C66 C65 0.0 . . . . ?
C59 C70 C66 C67 -177.2(7) . . . . ?
C70 C66 C65 N5 172.7(7) . . . . ?
C70 C66 C65 C61 0.0 . . . . ?
C70 C66 C67 C68 30.8(10) . . . . ?
C70 C66 C67 C69 -93.8(8) . . . . ?
C65 N5 C71 O9 -6.4(14) . . . . ?
C65 N5 C71 C72 171.3(8) . . . . ?
C65 N5 C75 O10 0.9(14) . . . . ?
C65 N5 C75 C74 -178.7(7) . . . . ?
C65 C61 C60 C59 0.0 . . . . ?
C65 C66 C67 C68 -146.4(7) . . . . ?
C65 C66 C67 C69 88.9(9) . . . . ?
C104 N8 C103 O15 -177.2(10) . . . . ?
C104 N8 C103 C98 0.1(16) . . . . ?
C104 N8 C105 C113 88.5(10) . . . . ?
C104 N8 C105 C106 -89.3(10) . . . . ?
C104 C100 C101 C102 -176.7(10) . . . . ?
C102 C95 C90 C89 -173.6(10) . . . . ?
C102 C95 C90 C91 7.3(16) . . . . ?
C102 C95 C94 C93 178.8(10) . . . . ?
C102 C95 C94 C99 1.1(15) . . . . ?
C45 N4 C47 C55 -87.3(13) . . . . ?
C45 N4 C47 C48 92.8(13) . . . . ?
C45 N4 C46 O8 -176.1(11) . . . . ?
C45 N4 C46 C42 2.4(16) . . . . ?
C3 C7 C8 C12 3.3(15) . . . . ?
C3 C7 C8 C9 -179.4(9) . . . . ?
C94 C95 C90 C89 2.4(15) . . . . ?
C94 C95 C90 C91 -176.7(10) . . . . ?
C94 C95 C102 C101 0.8(16) . . . . ?
C94 C93 C96 C97 1.3(16) . . . . ?
C94 C99 C98 C103 -175.8(10) . . . . ?
C94 C99 C98 C97 -0.9(16) . . . . ?
C94 C99 C100 C104 178.6(10) . . . . ?
C94 C99 C100 C101 3.2(16) . . . . ?
C42 C41 C40 C39 -179.6(10) . . . . ?
C42 C41 C40 C45 1.7(16) . . . . ?
C100 C99 C98 C103 5.8(16) . . . . ?
C100 C99 C98 C97 -179.2(10) . . . . ?
C100 C99 C94 C95 -3.1(16) . . . . ?
C100 C99 C94 C93 179.2(10) . . . . ?
C46 N4 C47 C55 93.0(12) . . . . ?
C46 N4 C47 C48 -86.9(12) . . . . ?
C46 N4 C45 O7 -178.3(11) . . . . ?
C46 N4 C45 C40 -2.0(16) . . . . ?
C46 C42 C43 C44 -179.2(10) . . . . ?
C44 C37 C36 C35 178.8(10) . . . . ?
C44 C37 C36 C41 -2.2(16) . . . . ?
C107 C106 C110 C111 178.1(8) . . . . ?
C9 C8 C12 C1 -178.8(9) . . . . ?
C67 C66 C65 N5 -10.1(8) . . . . ?
C67 C66 C65 C61 177.2(7) . . . . ?
C43 C42 C46 N4 178.5(10) . . . . ?
C43 C42 C46 O8 -3.0(17) . . . . ?
C64 C62 C61 C60 -54.7(10) . . . . ?
C64 C62 C61 C65 125.5(8) . . . . ?
C48 C47 C55 C54 -6.1(16) . . . . ?
C48 C47 C55 C56 178.1(10) . . . . ?
C63 C62 C61 C60 69.7(9) . . . . ?
C63 C62 C61 C65 -110.1(8) . . . . ?
C114 C113 C105 N8 3.7(9) . . . . ?
C114 C113 C105 C106 -178.4(8) . . . . ?
C114 C113 C112 C111 178.4(8) . . . . ?
C51 C49 C48 C47 -128.3(11) . . . . ?
C51 C49 C48 C52 51.6(14) . . . . ?
C50 C49 C48 C47 107.3(12) . . . . ?
C50 C49 C48 C52 -72.8(14) . . . . ?
